data_4513323
loop_
_publ_author_name
'Chorazy, Szymon'
'Reczy\'nski, Mateusz'
'Podgajny, Robert'
'Noga\'s, Wojciech'
'Buda, Szymon'
'Rams, Micha\/l'
'Nitek, Wojciech'
'Nowicka, Beata'
'Mlynarski, Jacek'
'Ohkoshi, Shin-ichi'
'Sieklucka, Barbara'

_publ_section_title
;
 Implementation of Chirality into High-Spin Ferromagnetic CoII9WV6and
 NiII9WV6Cyanido-Bridged Clusters
;
_journal_issue 8
_journal_name_full 'Crystal Growth &amp; Design'
_journal_page_first 3573
_journal_paper_doi 10.1021/acs.cgd.5b00321
_journal_volume 15
_journal_year 2015
_chemical_absolute_configuration rmad
_chemical_formula_sum 'C124 H75 Co9 N56 O28 W6'
_chemical_formula_weight 4430.87
_chemical_name_systematic
;
 ?
;
_space_group_IT_number 4
_symmetry_cell_setting monoclinic
_symmetry_space_group_name_Hall 'P 2yb'
_symmetry_space_group_name_H-M 'P 1 21 1'
_atom_sites_solution_hydrogens geom
_atom_sites_solution_primary direct
_atom_sites_solution_secondary difmap
_audit_conform_dict_location ftp://ftp.iucr.org/pub/cif_core.dic
_audit_conform_dict_name cif_core.dic
_audit_conform_dict_version 2.4
_audit_creation_date 2014-11-28T11:52:42-00:00
_audit_creation_method 'WinGX routine CIF_UPDATE'
_cell_angle_alpha 90
_cell_angle_beta 112.9850(10)
_cell_angle_gamma 90
_cell_formula_units_Z 2
_cell_length_a 17.0220(3)
_cell_length_b 30.1570(5)
_cell_length_c 18.7570(3)
_cell_measurement_temperature 100(2)
_cell_volume 8864.1(3)
_computing_structure_refinement 'SHELXL-97 (Sheldrick, 1997)'
_computing_structure_solution 'SHELXS-97 (Sheldrick, 1990)'
_diffrn_ambient_temperature 100(2)
_diffrn_detector 'CCD plate'
_diffrn_measured_fraction_theta_full 0.963
_diffrn_measured_fraction_theta_max 0.963
_diffrn_measurement_device '95mm CCD camera on \k-goniostat'
_diffrn_measurement_device_type KappaCCD
_diffrn_measurement_method 'CCD rotation images, thick slices'
_diffrn_radiation_monochromator graphite
_diffrn_radiation_probe x-ray
_diffrn_radiation_type MoK\a
_diffrn_radiation_wavelength 0.71073
_diffrn_reflns_av_R_equivalents 0.075
_diffrn_reflns_av_unetI/netI 0.0674
_diffrn_reflns_limit_h_max 20
_diffrn_reflns_limit_h_min -22
_diffrn_reflns_limit_k_max 39
_diffrn_reflns_limit_k_min -29
_diffrn_reflns_limit_l_max 24
_diffrn_reflns_limit_l_min -24
_diffrn_reflns_number 61708
_diffrn_reflns_theta_full 27.48
_diffrn_reflns_theta_max 27.48
_diffrn_reflns_theta_min 1.18
_diffrn_source 'Enraf Nonius FR590'
_exptl_absorpt_coefficient_mu 4.765
_exptl_absorpt_correction_T_max 0.678
_exptl_absorpt_correction_T_min 0.564
_exptl_absorpt_correction_type multi-scan
_exptl_absorpt_process_details 'ABSCOR (Rigaku, 1995)'
_exptl_crystal_colour red
_exptl_crystal_density_diffrn 1.66
_exptl_crystal_density_method 'not measured'
_exptl_crystal_description block
_exptl_crystal_F_000 4244
_exptl_crystal_size_max 0.205
_exptl_crystal_size_mid 0.14
_exptl_crystal_size_min 0.12
_refine_diff_density_max 2.617
_refine_diff_density_min -2.297
_refine_diff_density_rms 0.333
_refine_ls_abs_structure_details 'Flack H D (1983), Acta Cryst. A39, 876-881'
_refine_ls_abs_structure_Flack 0.039(8)
_refine_ls_extinction_method none
_refine_ls_goodness_of_fit_ref 1.093
_refine_ls_hydrogen_treatment constr
_refine_ls_matrix_type full
_refine_ls_number_parameters 1992
_refine_ls_number_reflns 31067
_refine_ls_number_restraints 221
_refine_ls_restrained_S_all 1.094
_refine_ls_R_factor_all 0.0652
_refine_ls_R_factor_gt 0.0517
_refine_ls_shift/su_max 0.061
_refine_ls_shift/su_mean 0.004
_refine_ls_structure_factor_coef Fsqd
_refine_ls_weighting_details 'calc w=1/[\s^2^(Fo^2^)+(0.0949P)^2^+26.9594P] where P=(Fo^2^+2Fc^2^)/3'
_refine_ls_weighting_scheme calc
_refine_ls_wR_factor_gt 0.1376
_refine_ls_wR_factor_ref 0.1586
_reflns_number_gt 26885
_reflns_number_total 31067
_reflns_threshold_expression >2sigma(I)
_cod_data_source_file cg5b00321_si_002.cif
_cod_data_source_block Co9W6Rmpm
_cod_depositor_comments 'Adding full bibliography for 4513323--4513325.cif.'
_cod_original_sg_symbol_H-M 'P 21'
_cod_database_code 4513323

loop_
_symmetry_equiv_pos_as_xyz
'x, y, z'
'-x, y+1/2, -z'

loop_
_atom_site_label
_atom_site_type_symbol
_atom_site_fract_x
_atom_site_fract_y
_atom_site_fract_z
_atom_site_U_iso_or_equiv
_atom_site_adp_type
_atom_site_occupancy
_atom_site_symmetry_multiplicity
_atom_site_calc_flag
_atom_site_refinement_flags
W1 W 0.72102(3) 0.287980(18) 0.89565(3) 0.01696(12) Uani 1 1 d .
W2 W 0.40887(3) 0.465647(17) 0.62302(3) 0.01506(12) Uani 1 1 d .
W3 W 0.71751(3) 0.346665(17) 0.49772(3) 0.01618(12) Uani 1 1 d .
W4 W 1.08528(3) 0.416607(17) 0.88053(3) 0.01543(12) Uani 1 1 d .
W5 W 0.77458(3) 0.529634(17) 1.00668(3) 0.01467(12) Uani 1 1 d .
W6 W 0.77885(4) 0.591021(19) 0.60980(3) 0.01960(13) Uani 1 1 d D
Co1 Co 0.74665(13) 0.43957(8) 0.75104(12) 0.0120(2) Uani 1 1 d .
Co2 Co 0.50940(11) 0.41436(7) 0.92173(11) 0.0188(4) Uani 1 1 d .
Co3 Co 0.48225(11) 0.29223(7) 0.60428(11) 0.0207(4) Uani 1 1 d .
Co4 Co 0.93578(12) 0.26296(7) 0.74774(11) 0.0196(4) Uani 1 1 d .
Co5 Co 0.96690(12) 0.38462(7) 1.10581(11) 0.0203(4) Uani 1 1 d .
Co6 Co 0.56315(11) 0.61782(7) 0.75594(11) 0.0182(4) Uani 1 1 d .
Co7 Co 0.53131(12) 0.49343(7) 0.40000(11) 0.0206(4) Uani 1 1 d .
Co8 Co 0.98262(11) 0.46074(7) 0.58073(11) 0.0207(4) Uani 1 1 d .
Co9 Co 1.01040(11) 0.58976(7) 0.90400(10) 0.0187(4) Uani 1 1 d .
C11 C 0.7290(7) 0.3496(4) 0.8375(7) 0.011(2) Uani 1 1 d U
N11 N 0.7324(7) 0.3804(4) 0.8056(7) 0.017(2) Uani 1 1 d U
C12 C 0.6295(9) 0.3351(5) 0.9056(8) 0.020(3) Uani 1 1 d .
N12 N 0.5846(7) 0.3617(4) 0.9108(6) 0.022(3) Uani 1 1 d .
C15 C 0.8254(9) 0.3246(5) 0.9759(7) 0.018(3) Uani 1 1 d .
N15 N 0.8813(8) 0.3457(5) 1.0221(7) 0.024(3) Uani 1 1 d .
C14 C 0.7999(9) 0.2730(6) 0.8307(9) 0.029(3) Uani 1 1 d .
N14 N 0.8455(7) 0.2679(4) 0.8012(6) 0.021(3) Uani 1 1 d .
C13 C 0.6261(9) 0.2868(5) 0.7762(8) 0.018(3) Uani 1 1 d .
N13 N 0.5743(8) 0.2877(5) 0.7158(8) 0.027(3) Uani 1 1 d .
C16 C 0.6400(9) 0.2313(5) 0.8822(8) 0.032(3) Uani 1 1 d U
C17 C 0.7146(8) 0.2787(5) 1.0072(8) 0.021(3) Uani 1 1 d .
C18 C 0.8137(9) 0.2364(5) 0.9586(9) 0.027(3) Uani 1 1 d U
N18 N 0.8618(7) 0.2100(5) 0.9898(7) 0.034(3) Uani 1 1 d U
C21 C 0.5452(8) 0.4591(5) 0.6786(7) 0.015(3) Uani 1 1 d .
N21 N 0.6179(7) 0.4541(4) 0.7101(7) 0.020(3) Uani 1 1 d .
C22 C 0.4361(8) 0.4424(5) 0.7399(9) 0.023(3) Uani 1 1 d .
N22 N 0.4546(7) 0.4313(5) 0.8043(6) 0.022(3) Uani 1 1 d .
C23 C 0.4445(9) 0.3980(5) 0.6189(9) 0.026(3) Uani 1 1 d .
N23 N 0.4608(10) 0.3618(5) 0.6155(8) 0.038(3) Uani 1 1 d .
C25 C 0.4535(7) 0.4696(5) 0.5306(7) 0.017(3) Uani 1 1 d .
N25 N 0.4779(7) 0.4758(5) 0.4818(7) 0.024(3) Uani 1 1 d .
C24 C 0.4612(7) 0.5289(5) 0.6718(7) 0.016(3) Uani 1 1 d .
N24 N 0.4909(8) 0.5616(4) 0.6997(7) 0.023(3) Uani 1 1 d .
C26 C 0.3085(8) 0.4879(5) 0.6584(9) 0.024(3) Uani 1 1 d .
N26 N 0.2517(8) 0.4997(6) 0.6743(8) 0.045(4) Uani 1 1 d .
C27 C 0.2992(10) 0.4280(7) 0.5467(10) 0.038(4) Uani 1 1 d .
N27 N 0.2420(11) 0.4102(6) 0.5047(11) 0.065(5) Uani 1 1 d .
C28 C 0.3324(9) 0.5136(6) 0.5385(8) 0.024(3) Uani 1 1 d .
N28 N 0.2915(9) 0.5391(6) 0.4940(8) 0.043(4) Uani 1 1 d .
C31 C 0.7218(8) 0.3829(4) 0.5972(7) 0.014(2) Uani 1 1 d U
N31 N 0.7251(7) 0.4037(4) 0.6509(7) 0.019(2) Uani 1 1 d .
C32 C 0.6255(8) 0.3181(5) 0.5388(8) 0.021(3) Uani 1 1 d .
N32 N 0.5770(7) 0.3054(5) 0.5598(6) 0.023(3) Uani 1 1 d .
C33 C 0.8095(9) 0.3134(5) 0.5972(9) 0.020(3) Uani 1 1 d .
N33 N 0.8565(8) 0.2968(4) 0.6516(7) 0.025(3) Uani 1 1 d .
C35 C 0.8265(8) 0.3921(5) 0.5325(7) 0.019(3) Uani 1 1 d U
N35 N 0.8814(7) 0.4161(4) 0.5516(7) 0.021(3) Uani 1 1 d .
C34 C 0.6531(8) 0.4084(5) 0.4549(8) 0.016(3) Uani 1 1 d .
N34 N 0.6139(7) 0.4393(4) 0.4322(7) 0.021(3) Uani 1 1 d .
C36 C 0.6084(9) 0.3324(6) 0.3940(8) 0.027(3) Uani 1 1 d .
N36 N 0.5470(10) 0.3251(5) 0.3382(8) 0.040(4) Uani 1 1 d .
C37 C 0.7296(9) 0.2775(4) 0.4684(8) 0.019(3) Uani 1 1 d .
N37 N 0.7316(9) 0.2405(5) 0.4521(8) 0.035(3) Uani 1 1 d .
C38 C 0.7673(10) 0.3520(6) 0.4092(9) 0.034(4) Uani 1 1 d .
N38 N 0.7944(12) 0.3562(7) 0.3598(10) 0.067(6) Uani 1 1 d .
C41 C 0.9462(9) 0.4217(5) 0.8257(8) 0.020(3) Uani 1 1 d .
N41 N 0.8767(7) 0.4251(4) 0.7933(6) 0.018(2) Uani 1 1 d .
C42 C 1.0344(9) 0.3523(5) 0.8295(8) 0.023(3) Uani 1 1 d .
N42 N 1.0060(8) 0.3201(4) 0.8033(7) 0.023(3) Uani 1 1 d .
C43 C 1.0413(8) 0.4102(4) 0.9743(8) 0.016(3) Uani 1 1 d .
N43 N 1.0179(8) 0.4053(4) 1.0228(6) 0.024(3) Uani 1 1 d .
C45 C 1.0513(9) 0.4863(5) 0.8858(8) 0.019(3) Uani 1 1 d .
N45 N 1.0336(7) 0.5231(4) 0.8891(6) 0.021(2) Uani 1 1 d .
C44 C 1.0549(8) 0.4380(5) 0.7629(7) 0.016(3) Uani 1 1 d .
N44 N 1.0348(7) 0.4481(4) 0.7001(7) 0.018(3) Uani 1 1 d .
C46 C 1.1866(9) 0.3971(6) 0.8451(9) 0.029(4) Uani 1 1 d .
N46 N 1.2394(9) 0.3873(6) 0.8270(8) 0.041(4) Uani 1 1 d .
C47 C 1.1658(8) 0.3676(6) 0.9635(8) 0.023(3) Uani 1 1 d .
N47 N 1.2059(8) 0.3427(5) 1.0086(7) 0.032(3) Uani 1 1 d .
C48 C 1.1913(9) 0.4534(5) 0.9587(9) 0.025(3) Uani 1 1 d .
N48 N 1.2467(9) 0.4762(6) 1.0007(8) 0.044(4) Uani 1 1 d .
C51 C 0.7732(9) 0.4918(5) 0.9079(8) 0.021(3) Uani 1 1 d .
N51 N 0.7685(7) 0.4746(4) 0.8534(6) 0.017(2) Uani 1 1 d .
C52 C 0.6627(9) 0.4863(5) 0.9671(8) 0.023(3) Uani 1 1 d .
N52 N 0.6071(8) 0.4622(5) 0.9474(7) 0.029(3) Uani 1 1 d .
C54 C 0.6848(9) 0.5624(5) 0.9028(8) 0.018(3) Uani 1 1 d U
N54 N 0.6421(7) 0.5796(4) 0.8493(6) 0.020(2) Uani 1 1 d U
C55 C 0.8656(9) 0.5594(5) 0.9679(7) 0.019(3) Uani 1 1 d .
N55 N 0.9187(7) 0.5735(4) 0.9484(7) 0.020(3) Uani 1 1 d .
C53 C 0.8403(9) 0.4667(5) 1.0509(7) 0.020(3) Uani 1 1 d .
N53 N 0.8820(8) 0.4366(5) 1.0749(7) 0.027(3) Uani 1 1 d .
C56 C 0.7336(9) 0.5224(6) 1.1013(8) 0.026(3) Uani 1 1 d .
N56 N 0.7124(9) 0.5184(5) 1.1503(7) 0.037(3) Uani 1 1 d .
C57 C 0.7620(9) 0.5977(5) 1.0364(8) 0.023(3) Uani 1 1 d .
N57 N 0.7548(8) 0.6342(4) 1.0529(7) 0.030(3) Uani 1 1 d .
C58 C 0.8882(9) 0.5437(5) 1.1097(8) 0.021(3) Uani 1 1 d U
N58 N 0.9507(8) 0.5494(5) 1.1625(7) 0.031(3) Uani 1 1 d U
C61 C 0.7650(8) 0.5301(6) 0.6659(8) 0.021(3) Uani 1 1 d .
N61 N 0.7607(7) 0.4965(4) 0.6953(7) 0.021(3) Uani 1 1 d .
C62 C 0.6906(8) 0.6053(4) 0.6646(7) 0.013(2) Uani 1 1 d U
N62 N 0.6460(7) 0.6117(4) 0.6960(7) 0.023(3) Uani 1 1 d .
C63 C 0.6736(9) 0.5540(5) 0.5263(8) 0.019(3) Uani 1 1 d .
N63 N 0.6214(7) 0.5357(4) 0.4824(7) 0.020(3) Uani 1 1 d .
C64 C 0.8652(8) 0.5418(6) 0.5981(8) 0.024(3) Uani 1 1 d .
N64 N 0.9086(7) 0.5142(4) 0.5896(7) 0.021(3) Uani 1 1 d .
C65 C 0.8702(9) 0.5934(5) 0.7292(9) 0.024(3) Uani 1 1 d .
N65 N 0.9199(7) 0.5939(4) 0.7902(7) 0.022(3) Uani 1 1 d .
C67 C 0.6911(17) 0.6455(10) 0.5493(15) 0.075(7) Uani 1 1 d U
N67 N 0.637(2) 0.6717(9) 0.5090(17) 0.164(16) Uani 1 1 d .
C68 C 0.7865(11) 0.6027(8) 0.4983(10) 0.050(6) Uani 1 1 d .
N68 N 0.7934(13) 0.6084(7) 0.4416(11) 0.071(6) Uani 1 1 d .
O7 O 0.4402(6) 0.5431(4) 0.3517(5) 0.026(2) Uani 1 1 d .
O75 O 0.5811(7) 0.5125(4) 0.3167(6) 0.033(3) Uani 1 1 d .
N6 N 0.6178(8) 0.6799(4) 0.8023(7) 0.025(3) Uani 1 1 d .
O6 O 0.4841(6) 0.6626(3) 0.6747(6) 0.026(2) Uani 1 1 d .
O74 O 0.4813(7) 0.6235(4) 0.8179(6) 0.031(3) Uani 1 1 d .
O72 O 1.0249(7) 0.2565(4) 0.6955(7) 0.039(3) Uani 1 1 d .
O4 O 1.0100(6) 0.2194(4) 0.8307(7) 0.046(3) Uani 1 1 d D
N4 N 0.8847(7) 0.1997(4) 0.6992(7) 0.023(3) Uani 1 1 d .
O71 O 0.4954(11) 0.2230(4) 0.5914(8) 0.069(4) Uani 1 1 d DU
O3 O 0.3851(10) 0.2928(6) 0.4932(7) 0.081(4) Uani 1 1 d DU
N7 N 0.4349(8) 0.4613(5) 0.3070(7) 0.029(3) Uani 1 1 d .
C94 C 0.8362(12) 0.1919(5) 0.6283(9) 0.038(4) Uani 1 1 d .
H94 H 0.8179 0.2162 0.5954 0.046 Uiso 1 1 calc R
C108 C 0.6836(10) 0.6868(6) 0.8727(10) 0.036(4) Uani 1 1 d .
H108 H 0.71 0.6623 0.9027 0.043 Uiso 1 1 calc R
C112 C 0.5767(8) 0.7162(5) 0.7624(8) 0.022(3) Uani 1 1 d U
C95 C 0.8087(13) 0.1505(6) 0.5966(10) 0.045(5) Uani 1 1 d .
H95 H 0.7712 0.1466 0.5454 0.054 Uiso 1 1 calc R
C98 C 0.9110(12) 0.1659(6) 0.7468(12) 0.051(5) Uani 1 1 d .
C75 C 0.6707(12) 0.5096(7) 0.3308(11) 0.049(5) Uani 1 1 d .
H75A H 0.6794 0.5201 0.2861 0.073 Uiso 1 1 calc R
H75B H 0.689 0.4793 0.3407 0.073 Uiso 1 1 calc R
H75C H 0.703 0.5275 0.3748 0.073 Uiso 1 1 calc R
C113 C 0.5069(8) 0.7094(4) 0.6853(7) 0.018(2) Uani 1 1 d .
H113 H 0.4569 0.7263 0.6831 0.022 Uiso 1 1 calc R
C109 C 0.7113(12) 0.7277(7) 0.9000(11) 0.054(6) Uani 1 1 d .
H109 H 0.7591 0.7305 0.946 0.065 Uiso 1 1 calc R
C119 C 0.3743(11) 0.4866(6) 0.2586(10) 0.035(4) Uani 1 1 d .
N3 N 0.3821(9) 0.2750(6) 0.6393(9) 0.056(4) Uani 1 1 d DU
C116 C 0.3823(11) 0.4008(7) 0.2173(12) 0.063(6) Uani 1 1 d U
H116 H 0.3869 0.3713 0.2048 0.076 Uiso 1 1 calc R
C72 C 1.0484(17) 0.2920(9) 0.6585(16) 0.080(8) Uani 1 1 d .
C74 C 0.4551(13) 0.5893(8) 0.8542(12) 0.055(5) Uani 1 1 d .
H74A H 0.4183 0.6011 0.8773 0.083 Uiso 1 1 calc R
H74B H 0.5042 0.576 0.8935 0.083 Uiso 1 1 calc R
H74C H 0.4249 0.5672 0.8165 0.083 Uiso 1 1 calc R
C120 C 0.3698(9) 0.5333(6) 0.2789(8) 0.034(4) Uani 1 1 d .
H120 H 0.3762 0.5518 0.2385 0.04 Uiso 1 1 calc R
C115 C 0.4385(11) 0.4186(6) 0.2895(10) 0.048(4) Uani 1 1 d U
H115 H 0.4785 0.4002 0.3252 0.057 Uiso 1 1 calc R
C121 C 0.2871(9) 0.5453(6) 0.2850(9) 0.044(4) Uani 1 1 d .
H12B H 0.288 0.5761 0.2986 0.066 Uiso 1 1 calc R
H12A H 0.2795 0.5274 0.3242 0.066 Uiso 1 1 calc R
H12C H 0.2407 0.5401 0.2362 0.066 Uiso 1 1 calc R
C100 C 1.0200(17) 0.1483(8) 0.8894(12) 0.080(8) Uani 1 1 d .
C88 C 0.325(3) 0.224(2) 0.728(2) 0.230(16) Uani 1 1 d DU
C93 C 0.2015(12) 0.3003(12) 0.464(2) 0.145(9) Uani 1 1 d DU
H93B H 0.1798 0.3152 0.4147 0.218 Uiso 1 1 calc R
H93A H 0.209 0.3213 0.5044 0.218 Uiso 1 1 calc R
H93C H 0.1618 0.2778 0.4644 0.218 Uiso 1 1 calc R
N2 N 0.5452(8) 0.4052(5) 1.0433(7) 0.027(3) Uani 1 1 d .
O70 O 0.4099(7) 0.3659(4) 0.8932(7) 0.041(3) Uani 1 1 d .
O2 O 0.4320(7) 0.4587(4) 0.9465(6) 0.033(3) Uani 1 1 d .
C111 C 0.6010(10) 0.7587(5) 0.7893(10) 0.035(4) Uani 1 1 d .
H111 H 0.5728 0.7834 0.7613 0.042 Uiso 1 1 calc R
C96 C 0.8427(10) 0.1141(6) 0.6492(11) 0.039(4) Uani 1 1 d .
H96 H 0.8309 0.0849 0.6323 0.047 Uiso 1 1 calc R
O77 O 0.9937(7) 0.6579(4) 0.9195(7) 0.035(3) Uani 1 1 d .
C110 C 0.6735(11) 0.7631(6) 0.8642(11) 0.048(5) Uani 1 1 d .
H110 H 0.6919 0.791 0.8854 0.058 Uiso 1 1 calc R
C97 C 0.8909(12) 0.1231(7) 0.7221(14) 0.059(6) Uani 1 1 d .
H97 H 0.9117 0.0999 0.7573 0.071 Uiso 1 1 calc R
C117 C 0.3235(9) 0.4269(7) 0.1684(11) 0.048(5) Uani 1 1 d U
H117 H 0.2865 0.416 0.1207 0.058 Uiso 1 1 calc R
C118 C 0.3172(10) 0.4706(7) 0.1887(9) 0.041(4) Uani 1 1 d U
H118 H 0.2748 0.489 0.1555 0.049 Uiso 1 1 calc R
C77 C 0.9107(9) 0.6800(5) 0.8941(9) 0.032(3) Uani 1 1 d .
H77A H 0.9189 0.7109 0.9076 0.048 Uiso 1 1 calc R
H77B H 0.877 0.6666 0.9192 0.048 Uiso 1 1 calc R
H77C H 0.8817 0.6771 0.839 0.048 Uiso 1 1 calc R
C85 C 0.4480(10) 0.4702(6) 1.0280(9) 0.045(4) Uani 1 1 d .
H85 H 0.3952 0.4647 1.0358 0.054 Uiso 1 1 calc R
C80 C 0.6025(11) 0.3769(7) 1.0909(9) 0.052(5) Uani 1 1 d .
H80 H 0.6252 0.3554 1.0687 0.062 Uiso 1 1 calc R
C84 C 0.5122(9) 0.4388(5) 1.0767(9) 0.037(3) Uani 1 1 d .
C114 C 0.5320(11) 0.7248(6) 0.6184(8) 0.043(4) Uani 1 1 d .
H11A H 0.485 0.7199 0.5698 0.065 Uiso 1 1 calc R
H11B H 0.5806 0.7082 0.6196 0.065 Uiso 1 1 calc R
H11C H 0.5458 0.7558 0.6242 0.065 Uiso 1 1 calc R
C86 C 0.4716(17) 0.5151(7) 1.0478(11) 0.090(9) Uani 1 1 d .
H86A H 0.4276 0.5342 1.0141 0.136 Uiso 1 1 calc R
H86B H 0.5241 0.5212 1.042 0.136 Uiso 1 1 calc R
H86C H 0.4789 0.5203 1.1005 0.136 Uiso 1 1 calc R
C99 C 0.9682(15) 0.1792(7) 0.8340(13) 0.067(6) Uani 1 1 d U
H99 H 0.9262 0.1884 0.8549 0.081 Uiso 1 1 calc R
O73 O 0.9180(7) 0.3605(4) 1.1854(6) 0.034(3) Uani 1 1 d .
N9 N 1.1197(7) 0.6116(4) 0.8851(6) 0.027(3) Uani 1 1 d .
O9 O 1.1080(5) 0.5910(4) 1.0164(6) 0.031(3) Uani 1 1 d .
O5 O 1.0610(7) 0.3341(4) 1.1438(7) 0.042(3) Uani 1 1 d .
C134 C 1.1944(9) 0.5885(6) 1.0192(9) 0.040(4) Uani 1 1 d U
H134 H 1.2079 0.5572 1.0156 0.048 Uiso 1 1 calc R
C81 C 0.6300(12) 0.3773(8) 1.1700(9) 0.060(7) Uani 1 1 d .
H81 H 0.6694 0.3565 1.2 0.072 Uiso 1 1 calc R
N5 N 1.0636(8) 0.4120(6) 1.2037(8) 0.038(4) Uani 1 1 d .
C130 C 1.1832(9) 0.6514(5) 0.8096(9) 0.036(4) Uani 1 1 d .
H130 H 1.1789 0.6633 0.7624 0.043 Uiso 1 1 calc R
C129 C 1.1157(9) 0.6321(5) 0.8193(9) 0.032(3) Uani 1 1 d .
H129 H 1.063 0.633 0.7779 0.039 Uiso 1 1 calc R
C82 C 0.5976(14) 0.4097(8) 1.2051(11) 0.063(6) Uani 1 1 d .
H82 H 0.6152 0.4102 1.2587 0.076 Uiso 1 1 calc R
C101 C 1.0513(12) 0.4499(6) 1.2393(9) 0.043(4) Uani 1 1 d .
H101 H 0.9989 0.4643 1.2218 0.052 Uiso 1 1 calc R
C102 C 1.1216(14) 0.4655(8) 1.3029(10) 0.058(6) Uani 1 1 d .
H102 H 1.1149 0.4922 1.3246 0.069 Uiso 1 1 calc R
C83 C 0.5350(11) 0.4433(8) 1.1570(9) 0.064(6) Uani 1 1 d .
H83 H 0.513 0.4655 1.1784 0.077 Uiso 1 1 calc R
C106 C 1.1423(11) 0.3476(7) 1.1939(11) 0.057(6) Uani 1 1 d .
H106 H 1.1772 0.3533 1.1638 0.069 Uiso 1 1 calc R
C105 C 1.1366(11) 0.3892(7) 1.2352(11) 0.047(5) Uani 1 1 d .
C133 C 1.1937(9) 0.6126(5) 0.9452(9) 0.034(3) Uani 1 1 d .
C70 C 0.4105(15) 0.3327(7) 0.9488(14) 0.083(8) Uani 1 1 d .
H70A H 0.3611 0.3141 0.9265 0.124 Uiso 1 1 calc R
H70B H 0.4095 0.3469 0.9943 0.124 Uiso 1 1 calc R
H70C H 0.4612 0.315 0.9627 0.124 Uiso 1 1 calc R
O8 O 1.0796(6) 0.5054(4) 0.5889(6) 0.032(3) Uani 1 1 d .
O76 O 1.0582(8) 0.4068(5) 0.5677(7) 0.055(4) Uani 1 1 d .
N8 N 0.9526(8) 0.4770(6) 0.4627(7) 0.035(3) Uani 1 1 d .
C126 C 0.9994(9) 0.5095(7) 0.4500(8) 0.045(5) Uani 1 1 d .
C131 C 1.2591(11) 0.6523(6) 0.8751(11) 0.050(5) Uani 1 1 d .
H131 H 1.3055 0.667 0.8715 0.061 Uiso 1 1 calc R
C122 C 0.8872(10) 0.4612(6) 0.4022(8) 0.041(4) Uani 1 1 d .
H122 H 0.8542 0.4391 0.4114 0.05 Uiso 1 1 calc R
C132 C 1.2704(10) 0.6325(7) 0.9457(11) 0.050(5) Uani 1 1 d .
H132 H 1.322 0.6323 0.9885 0.06 Uiso 1 1 calc R
C127 C 1.0778(11) 0.5267(7) 0.5202(10) 0.052(5) Uani 1 1 d U
H127 H 1.1303 0.5199 0.5126 0.062 Uiso 1 1 calc R
C76 C 1.1342(13) 0.3916(7) 0.6236(13) 0.068(6) Uani 1 1 d .
H76A H 1.1555 0.3675 0.6029 0.102 Uiso 1 1 calc R
H76B H 1.1244 0.3816 0.6681 0.102 Uiso 1 1 calc R
H76C H 1.1753 0.4152 0.6385 0.102 Uiso 1 1 calc R
C104 C 1.2067(12) 0.4079(10) 1.2995(12) 0.071(7) Uani 1 1 d .
H104 H 1.2594 0.3938 1.3165 0.085 Uiso 1 1 calc R
C107 C 1.1809(19) 0.3109(11) 1.2490(17) 0.105(9) Uani 1 1 d U
C135 C 1.2571(9) 0.6060(6) 1.0917(9) 0.050(4) Uani 1 1 d U
H13A H 1.2546 0.5894 1.1344 0.075 Uiso 1 1 calc R
H13C H 1.2447 0.6366 1.0969 0.075 Uiso 1 1 calc R
H13B H 1.3132 0.6036 1.0914 0.075 Uiso 1 1 calc R
C128 C 1.073(2) 0.5788(9) 0.5343(14) 0.140(16) Uani 1 1 d .
H12E H 1.1236 0.5879 0.5774 0.211 Uiso 1 1 calc R
H12D H 1.0238 0.5851 0.5452 0.211 Uiso 1 1 calc R
H12F H 1.0696 0.5947 0.4888 0.211 Uiso 1 1 calc R
C103 C 1.1988(16) 0.4451(8) 1.3357(12) 0.066(7) Uani 1 1 d .
H103 H 1.2427 0.456 1.3797 0.079 Uiso 1 1 calc R
O4S O 1.0956(10) 0.2867(5) 1.0467(9) 0.066(4) Uani 1 1 d .
C4S C 1.0261(13) 0.2776(8) 0.9821(10) 0.055(6) Uani 1 1 d .
C123 C 0.8653(13) 0.4746(9) 0.3296(9) 0.065(7) Uani 1 1 d .
H123 H 0.8196 0.4617 0.2895 0.077 Uiso 1 1 calc R
C125 C 0.9776(11) 0.5273(8) 0.3764(10) 0.065(6) Uani 1 1 d .
H125 H 1.0068 0.5517 0.3688 0.078 Uiso 1 1 calc R
C124 C 0.9123(12) 0.5083(9) 0.3150(10) 0.074(8) Uani 1 1 d .
H124 H 0.8999 0.5179 0.2646 0.089 Uiso 1 1 calc R
C73 C 0.8354(11) 0.3635(7) 1.1794(10) 0.045(5) Uani 1 1 d .
H73A H 0.8305 0.3496 1.2235 0.067 Uiso 1 1 calc R
H73B H 0.7984 0.3488 1.133 0.067 Uiso 1 1 calc R
H73C H 0.8194 0.3941 1.1775 0.067 Uiso 1 1 calc R
N17 N 0.7095(9) 0.2736(5) 1.0669(7) 0.036(3) Uani 1 1 d .
N16 N 0.5972(9) 0.2015(5) 0.8741(7) 0.051(3) Uani 1 1 d U
C71 C 0.5743(16) 0.2006(12) 0.605(2) 0.135(12) Uani 1 1 d DU
H71A H 0.5637 0.1694 0.595 0.202 Uiso 1 1 calc R
H71B H 0.6131 0.205 0.6573 0.202 Uiso 1 1 calc R
H71C H 0.5988 0.2123 0.5703 0.202 Uiso 1 1 calc R
C87 C 0.380(2) 0.2439(14) 0.695(2) 0.224(16) Uani 1 1 d DU
O9S O 0.3195(6) 0.6565(3) 0.6048(7) 0.044(3) Uani 1 1 d .
O6S O 1.1730(7) 0.2147(6) 0.8903(10) 0.028(5) Uiso 0.5 1 d PD
C9S C 0.2772(10) 0.6415(7) 0.6502(14) 0.073(8) Uani 1 1 d .
C6S C 1.2241(16) 0.2493(8) 0.8778(15) 0.022(6) Uiso 0.5 1 d PD
C66 C 0.878(3) 0.6400(15) 0.626(3) 0.221(17) Uani 1 1 d DU
C15S C 0.414(4) 0.3569(14) 0.458(2) 0.12(2) Uiso 0.5 1 d PD
O11S O 0.5226(10) 0.5913(5) 1.2526(9) 0.081(5) Uani 1 1 d D
O1S O 0.4915(9) 0.6252(4) 1.1132(8) 0.062(4) Uani 1 1 d .
C1S C 0.554(2) 0.6318(9) 1.0805(18) 0.100(11) Uani 1 1 d .
C89 C 0.246(3) 0.218(2) 0.660(3) 0.242(13) Uani 1 1 d DU
O7S O 0.4626(9) 0.6989(5) 0.8772(8) 0.063(4) Uiso 1 1 d D
O10S O 0.3961(6) 0.5956(4) 0.4418(5) 0.026(2) Uani 1 1 d .
C2S C 0.2363(11) 0.5301(7) 0.8368(10) 0.052(4) Uiso 1 1 d .
O2S O 0.3099(8) 0.5024(5) 0.8403(7) 0.058(3) Uiso 1 1 d .
C10S C 0.4668(11) 0.6032(6) 0.5147(10) 0.037(4) Uani 1 1 d .
O5S O 1.0965(7) 0.5419(4) 1.1233(6) 0.043(3) Uani 1 1 d DU
C11S C 0.5410(15) 0.6268(7) 1.3094(14) 0.075(7) Uani 1 1 d D
C5S C 1.0832(10) 0.4995(5) 1.0862(9) 0.040(4) Uani 1 1 d DU
N66 N 0.9445(17) 0.6578(16) 0.635(2) 0.222(16) Uani 1 1 d DU
O8S O 0.3078(13) 0.7366(4) 0.8037(7) 0.089(6) Uani 1 1 d D
C90 C 0.240(2) 0.2321(18) 0.582(2) 0.242(15) Uani 1 1 d DU
O15S O 0.387(2) 0.3396(10) 0.3803(14) 0.077(9) Uiso 0.5 1 d PD
O3S O 0.9611(14) 0.2798(8) 1.2434(12) 0.039(5) Uiso 0.5 1 d PD
C3S C 0.942(2) 0.2484(10) 1.1808(15) 0.032(7) Uiso 0.5 1 d PD
C8S C 0.268(2) 0.7621(9) 0.7343(11) 0.129(14) Uani 1 1 d D
C7S C 0.5132(13) 0.7236(7) 0.9465(10) 0.075(6) Uiso 1 1 d D
O13S O 0.8750(17) 0.6234(11) 1.3387(14) 0.071(8) Uani 0.5 1 d PDU
C13S C 0.812(2) 0.6168(14) 1.2609(16) 0.055(10) Uani 0.5 1 d PDU
O12S O 0.9453(14) 0.2288(8) 1.3496(12) 0.043(5) Uiso 0.5 1 d PD
C12S C 0.921(3) 0.2398(17) 1.410(2) 0.072(13) Uiso 0.5 1 d PD
O14S O 1.019(2) 0.1849(16) 0.597(2) 0.129(16) Uiso 0.5 1 d PD
C14S C 1.0879(19) 0.1826(11) 0.6685(17) 0.041(7) Uiso 0.5 1 d PD
C92 C 0.2857(13) 0.2792(8) 0.476(2) 0.161(9) Uani 1 1 d DU
H92 H 0.2721 0.2548 0.4387 0.193 Uiso 1 1 calc R
C91 C 0.316(2) 0.2556(16) 0.5598(12) 0.232(14) Uani 1 1 d DU

loop_
_atom_site_aniso_label
_atom_site_aniso_U_11
_atom_site_aniso_U_22
_atom_site_aniso_U_33
_atom_site_aniso_U_23
_atom_site_aniso_U_13
_atom_site_aniso_U_12
W1 0.0204(3) 0.0126(3) 0.0191(3) 0.0027(2) 0.0091(2) 0.0006(2)
W2 0.0110(2) 0.0161(3) 0.0154(3) 0.0008(2) 0.0023(2) -0.0001(2)
W3 0.0187(3) 0.0160(3) 0.0132(3) -0.0026(2) 0.0055(2) -0.0014(2)
W4 0.0107(2) 0.0182(3) 0.0149(3) 0.0015(2) 0.0023(2) 0.0015(2)
W5 0.0150(2) 0.0162(3) 0.0117(3) -0.00105(19) 0.0039(2) 0.0010(2)
W6 0.0263(3) 0.0151(3) 0.0176(3) 0.0029(2) 0.0088(3) -0.0033(2)
Co1 0.0105(6) 0.0128(6) 0.0113(6) 0.0002(4) 0.0029(5) -0.0006(5)
Co2 0.0147(8) 0.0221(11) 0.0201(10) 0.0019(7) 0.0073(8) -0.0001(7)
Co3 0.0177(8) 0.0212(11) 0.0221(10) -0.0021(8) 0.0065(8) -0.0036(8)
Co4 0.0205(9) 0.0165(10) 0.0196(10) -0.0012(8) 0.0056(9) 0.0017(8)
Co5 0.0215(9) 0.0224(11) 0.0143(10) 0.0029(8) 0.0042(8) 0.0041(8)
Co6 0.0159(9) 0.0155(10) 0.0188(10) 0.0019(7) 0.0020(8) 0.0028(8)
Co7 0.0200(9) 0.0260(12) 0.0140(10) 0.0026(8) 0.0047(8) 0.0031(8)
Co8 0.0172(8) 0.0298(12) 0.0152(9) 0.0017(7) 0.0063(8) -0.0022(8)
Co9 0.0179(8) 0.0165(10) 0.0210(9) -0.0014(7) 0.0069(8) -0.0021(7)
C11 0.012(4) 0.008(4) 0.014(4) 0.001(3) 0.006(3) 0.001(3)
N11 0.014(5) 0.009(5) 0.028(6) 0.005(4) 0.006(5) -0.001(4)
C12 0.028(7) 0.009(7) 0.027(8) -0.001(5) 0.015(6) -0.002(5)
N12 0.018(6) 0.026(7) 0.019(6) -0.003(5) 0.005(5) 0.000(5)
C15 0.027(7) 0.020(8) 0.004(6) -0.001(5) 0.002(6) -0.004(6)
N15 0.027(6) 0.022(7) 0.024(7) 0.002(5) 0.010(6) -0.001(6)
C14 0.018(6) 0.025(8) 0.033(9) 0.000(6) -0.003(6) -0.009(6)
N14 0.022(6) 0.024(7) 0.014(6) -0.009(5) 0.004(5) 0.007(5)
C13 0.026(7) 0.012(7) 0.015(7) -0.004(5) 0.008(6) -0.004(6)
N13 0.033(7) 0.020(7) 0.034(8) -0.006(6) 0.018(7) -0.010(6)
C16 0.035(6) 0.031(6) 0.021(5) 0.016(4) 0.000(4) -0.018(5)
C17 0.022(7) 0.017(7) 0.021(7) 0.013(5) 0.004(6) 0.009(6)
C18 0.030(7) 0.022(7) 0.029(8) 0.015(6) 0.012(6) 0.016(6)
N18 0.027(6) 0.025(7) 0.043(8) 0.003(6) 0.006(6) 0.005(5)
C21 0.013(6) 0.017(7) 0.018(7) -0.004(5) 0.007(5) -0.006(5)
N21 0.019(6) 0.017(6) 0.021(6) -0.002(5) 0.005(5) -0.011(5)
C22 0.013(6) 0.022(8) 0.035(9) -0.001(6) 0.009(6) -0.002(5)
N22 0.014(5) 0.040(8) 0.013(6) -0.002(5) 0.005(5) -0.008(5)
C23 0.027(7) 0.023(9) 0.024(8) -0.005(6) 0.003(7) -0.008(6)
N23 0.062(10) 0.023(8) 0.032(8) 0.005(6) 0.022(7) 0.000(7)
C25 0.008(5) 0.028(8) 0.014(6) 0.008(6) 0.002(5) -0.005(5)
N25 0.015(5) 0.029(8) 0.024(7) -0.003(5) 0.001(5) -0.002(5)
C24 0.010(5) 0.015(7) 0.017(7) 0.000(6) 0.000(5) -0.006(5)
N24 0.030(7) 0.022(7) 0.018(6) 0.000(5) 0.012(6) 0.007(6)
C26 0.013(6) 0.024(8) 0.028(8) 0.012(6) 0.002(6) 0.012(6)
N26 0.028(7) 0.081(13) 0.031(8) 0.029(7) 0.018(6) 0.020(7)
C27 0.020(7) 0.042(11) 0.039(10) -0.008(8) -0.005(7) -0.005(7)
N27 0.055(10) 0.049(11) 0.070(13) -0.023(9) 0.001(9) -0.027(9)
C28 0.016(7) 0.036(10) 0.011(7) 0.009(6) -0.005(6) -0.003(6)
N28 0.029(7) 0.065(12) 0.036(9) 0.013(8) 0.014(7) 0.005(8)
C31 0.016(5) 0.009(5) 0.011(5) 0.008(4) -0.001(4) 0.001(4)
N31 0.012(5) 0.021(6) 0.021(6) -0.002(5) 0.003(5) 0.002(5)
C32 0.011(6) 0.030(8) 0.020(7) -0.008(6) 0.004(6) -0.002(6)
N32 0.023(6) 0.035(8) 0.012(6) -0.008(5) 0.008(5) -0.010(5)
C33 0.019(6) 0.013(7) 0.028(8) -0.008(6) 0.010(6) -0.002(5)
N33 0.039(7) 0.011(6) 0.026(7) 0.000(5) 0.013(6) -0.002(5)
C35 0.018(5) 0.025(6) 0.012(6) 0.005(5) 0.004(5) 0.010(5)
N35 0.018(5) 0.018(6) 0.029(7) -0.004(5) 0.012(5) -0.011(5)
C34 0.017(6) 0.011(6) 0.019(7) -0.006(5) 0.008(6) -0.004(5)
N34 0.024(6) 0.021(7) 0.019(6) 0.002(5) 0.009(5) -0.005(5)
C36 0.021(7) 0.036(9) 0.019(8) -0.003(6) 0.001(6) -0.006(6)
N36 0.058(9) 0.022(7) 0.025(8) -0.005(5) -0.001(7) -0.006(7)
C37 0.025(7) 0.009(6) 0.020(7) -0.002(5) 0.005(6) 0.001(5)
N37 0.036(7) 0.034(8) 0.031(7) -0.008(6) 0.007(6) 0.001(6)
C38 0.037(8) 0.036(10) 0.032(9) -0.016(7) 0.018(7) -0.015(7)
N38 0.093(13) 0.071(13) 0.056(10) -0.039(9) 0.052(10) -0.062(11)
C41 0.023(7) 0.022(8) 0.022(7) 0.004(6) 0.016(6) 0.008(6)
N41 0.018(6) 0.025(7) 0.009(5) 0.007(5) 0.003(5) 0.006(5)
C42 0.024(7) 0.024(9) 0.025(8) 0.003(6) 0.012(7) 0.010(7)
N42 0.025(6) 0.020(7) 0.012(6) -0.001(5) -0.004(5) 0.002(5)
C43 0.016(6) 0.009(6) 0.023(7) -0.008(5) 0.009(6) 0.000(5)
N43 0.029(6) 0.027(7) 0.011(6) 0.003(5) 0.003(5) 0.004(5)
C45 0.023(7) 0.021(8) 0.013(7) -0.002(5) 0.008(6) -0.007(6)
N45 0.022(5) 0.017(6) 0.020(6) -0.003(5) 0.004(5) 0.005(5)
C44 0.012(6) 0.019(7) 0.014(7) 0.000(5) 0.003(5) 0.001(5)
N44 0.015(5) 0.020(6) 0.025(7) 0.007(5) 0.012(5) 0.003(4)
C46 0.013(6) 0.049(11) 0.021(8) 0.005(7) 0.005(6) 0.012(7)
N46 0.031(7) 0.058(11) 0.032(8) -0.002(7) 0.012(7) 0.007(7)
C47 0.012(6) 0.034(10) 0.018(8) 0.005(6) 0.001(6) 0.011(6)
N47 0.035(7) 0.019(7) 0.033(7) 0.009(6) 0.005(6) 0.012(6)
C48 0.012(6) 0.025(8) 0.033(9) -0.013(6) 0.004(6) -0.002(6)
N48 0.028(7) 0.055(11) 0.043(9) -0.010(7) 0.006(7) 0.010(7)
C51 0.021(6) 0.021(7) 0.021(7) -0.004(6) 0.010(6) -0.003(5)
N51 0.027(6) 0.007(5) 0.018(6) -0.005(4) 0.010(5) -0.005(5)
C52 0.027(7) 0.026(8) 0.028(8) -0.001(6) 0.023(7) -0.002(6)
N52 0.025(6) 0.035(8) 0.023(7) 0.007(6) 0.006(6) 0.002(6)
C54 0.028(7) 0.011(6) 0.015(6) -0.001(5) 0.010(6) -0.007(5)
N54 0.011(5) 0.031(7) 0.009(5) -0.007(4) -0.005(4) -0.003(5)
C55 0.031(7) 0.017(7) 0.006(6) 0.001(5) 0.004(6) 0.005(6)
N55 0.028(6) 0.012(6) 0.023(6) -0.004(4) 0.012(5) -0.002(5)
C53 0.027(7) 0.023(7) 0.012(6) 0.007(5) 0.009(6) 0.006(6)
N53 0.028(6) 0.029(8) 0.018(6) 0.002(5) 0.003(5) 0.001(6)
C56 0.025(7) 0.034(9) 0.012(7) 0.003(6) -0.001(6) 0.002(6)
N56 0.039(7) 0.050(10) 0.023(7) 0.003(6) 0.014(6) -0.003(7)
C57 0.026(7) 0.022(8) 0.016(7) -0.001(5) 0.003(6) 0.002(6)
N57 0.038(7) 0.021(7) 0.026(7) -0.007(5) 0.007(6) -0.001(6)
C58 0.029(6) 0.015(7) 0.017(7) -0.004(5) 0.008(5) -0.005(6)
N58 0.030(6) 0.038(8) 0.021(6) -0.002(6) 0.006(5) 0.005(6)
C61 0.012(5) 0.030(8) 0.021(7) -0.009(6) 0.005(5) 0.001(6)
N61 0.022(6) 0.020(7) 0.020(6) -0.003(5) 0.007(5) -0.009(5)
C62 0.017(5) 0.013(5) 0.004(5) 0.003(4) -0.001(4) -0.001(4)
N62 0.015(5) 0.016(6) 0.033(7) 0.011(5) 0.003(5) -0.002(5)
C63 0.021(7) 0.023(8) 0.011(7) 0.003(6) 0.003(6) 0.009(6)
N63 0.022(6) 0.023(7) 0.018(6) 0.009(5) 0.010(5) 0.012(5)
C64 0.013(6) 0.039(10) 0.019(7) 0.006(6) 0.003(6) -0.006(6)
N64 0.014(5) 0.024(7) 0.024(7) 0.005(5) 0.006(5) -0.003(5)
C65 0.016(6) 0.017(8) 0.036(9) 0.008(6) 0.007(7) -0.003(6)
N65 0.019(6) 0.022(7) 0.018(6) 0.005(5) 0.001(5) 0.002(5)
C67 0.085(10) 0.076(11) 0.074(10) 0.012(8) 0.042(8) 0.006(8)
N67 0.30(4) 0.10(2) 0.19(3) 0.11(2) 0.20(3) 0.12(2)
C68 0.036(9) 0.082(17) 0.038(10) 0.017(10) 0.021(9) -0.013(10)
N68 0.101(15) 0.073(15) 0.067(12) 0.027(10) 0.062(12) 0.018(12)
O7 0.030(5) 0.030(6) 0.011(5) 0.002(4) 0.001(4) 0.015(5)
O75 0.050(7) 0.028(6) 0.034(6) 0.007(5) 0.030(6) 0.002(5)
N6 0.022(6) 0.015(7) 0.027(7) -0.004(5) -0.004(6) 0.004(5)
O6 0.035(6) 0.008(5) 0.026(6) 0.001(4) 0.004(5) -0.001(4)
O74 0.037(6) 0.024(6) 0.044(6) 0.005(5) 0.028(5) 0.009(5)
O72 0.034(6) 0.031(7) 0.056(8) -0.011(5) 0.023(6) -0.005(5)
O4 0.038(7) 0.023(7) 0.051(8) 0.009(5) -0.011(6) -0.007(5)
N4 0.016(6) 0.018(7) 0.034(8) 0.003(5) 0.010(6) 0.001(5)
O71 0.119(12) 0.020(7) 0.047(8) -0.011(6) 0.008(8) -0.026(7)
O3 0.109(7) 0.092(9) 0.031(6) -0.018(6) 0.016(6) 0.017(7)
N7 0.028(6) 0.035(8) 0.022(6) -0.012(5) 0.006(5) 0.007(5)
C94 0.063(11) 0.016(8) 0.018(8) -0.008(6) -0.004(8) -0.008(7)
C108 0.023(7) 0.031(10) 0.039(10) 0.019(7) -0.003(7) 0.004(6)
C112 0.012(5) 0.017(6) 0.027(6) 0.007(5) -0.004(5) 0.008(5)
C95 0.076(13) 0.025(9) 0.026(9) -0.007(7) 0.013(9) -0.019(9)
C98 0.047(10) 0.026(10) 0.059(13) -0.003(8) -0.001(9) -0.008(8)
C75 0.068(13) 0.039(11) 0.063(13) 0.001(9) 0.052(11) -0.006(9)
C113 0.021(6) 0.003(5) 0.025(7) -0.001(4) 0.006(5) 0.000(4)
C109 0.041(9) 0.038(11) 0.045(12) -0.013(8) -0.025(8) 0.007(8)
C119 0.039(9) 0.027(9) 0.034(9) -0.005(7) 0.009(8) 0.014(7)
N3 0.039(6) 0.084(9) 0.055(7) 0.023(7) 0.029(6) -0.011(6)
C116 0.032(9) 0.059(11) 0.062(12) -0.029(9) -0.021(8) 0.022(8)
C72 0.105(19) 0.051(16) 0.13(2) 0.002(15) 0.090(18) -0.005(14)
C74 0.061(12) 0.054(14) 0.076(14) 0.005(11) 0.053(11) -0.001(11)
C120 0.027(7) 0.043(10) 0.016(7) 0.002(6) -0.006(6) 0.004(7)
C115 0.048(10) 0.032(9) 0.040(9) -0.009(7) -0.008(6) 0.007(8)
C121 0.019(7) 0.061(12) 0.039(9) -0.013(8) -0.002(7) 0.007(7)
C100 0.12(2) 0.055(14) 0.053(13) 0.021(10) 0.015(13) -0.044(14)
C88 0.238(17) 0.227(19) 0.227(17) 0.005(10) 0.093(9) -0.006(10)
C93 0.116(8) 0.158(14) 0.147(14) 0.000(10) 0.036(9) 0.007(9)
N2 0.024(6) 0.043(9) 0.019(6) 0.010(6) 0.015(6) 0.008(6)
O70 0.031(6) 0.036(7) 0.059(8) 0.017(6) 0.021(6) -0.003(5)
O2 0.038(6) 0.032(6) 0.034(6) 0.003(4) 0.019(5) 0.010(5)
C111 0.030(8) 0.017(8) 0.045(10) -0.005(7) 0.001(7) 0.010(6)
C96 0.032(8) 0.022(9) 0.058(12) 0.005(7) 0.012(9) -0.011(7)
O77 0.038(6) 0.018(6) 0.045(7) -0.006(5) 0.014(5) -0.001(5)
C110 0.033(8) 0.030(10) 0.054(12) -0.018(8) -0.014(8) 0.005(7)
C97 0.036(10) 0.033(11) 0.092(17) 0.032(11) 0.007(11) -0.003(8)
C117 0.015(6) 0.064(10) 0.048(9) -0.019(8) -0.007(6) 0.012(7)
C118 0.033(8) 0.047(8) 0.026(8) 0.002(7) -0.005(7) 0.005(7)
C77 0.034(7) 0.016(7) 0.036(8) -0.002(6) 0.003(7) -0.002(6)
C85 0.027(7) 0.056(12) 0.046(10) 0.007(8) 0.008(7) 0.007(8)
C80 0.045(9) 0.077(14) 0.036(10) -0.005(9) 0.019(8) 0.014(9)
C84 0.036(8) 0.034(9) 0.044(9) 0.011(7) 0.020(7) 0.006(7)
C114 0.050(10) 0.056(12) 0.023(8) -0.010(7) 0.013(8) -0.026(9)
C86 0.16(2) 0.051(13) 0.044(11) -0.012(9) 0.024(13) 0.058(15)
C99 0.075(9) 0.045(9) 0.066(9) 0.015(7) 0.011(7) -0.005(7)
O73 0.036(6) 0.049(7) 0.026(6) 0.010(5) 0.022(5) 0.011(5)
N9 0.027(6) 0.030(7) 0.023(6) 0.010(5) 0.008(5) 0.002(5)
O9 0.005(4) 0.054(7) 0.024(5) -0.013(5) -0.006(4) 0.005(4)
O5 0.025(5) 0.034(7) 0.053(8) 0.018(6) -0.001(6) 0.002(5)
C134 0.025(7) 0.051(10) 0.044(8) -0.005(7) 0.012(6) -0.001(7)
C81 0.054(11) 0.111(19) 0.015(8) 0.026(9) 0.013(8) 0.044(12)
N5 0.024(6) 0.053(10) 0.027(7) -0.002(6) -0.001(6) -0.005(6)
C130 0.034(8) 0.035(9) 0.057(10) -0.007(7) 0.036(8) -0.009(6)
C129 0.021(6) 0.027(8) 0.051(9) -0.001(6) 0.017(6) 0.000(6)
C82 0.083(15) 0.074(16) 0.032(10) 0.007(9) 0.021(10) 0.010(12)
C101 0.051(10) 0.033(10) 0.035(9) -0.002(7) 0.004(8) 0.003(8)
C102 0.074(14) 0.072(15) 0.017(9) -0.020(9) 0.006(9) -0.016(12)
C83 0.042(10) 0.13(2) 0.019(9) -0.015(10) 0.006(8) -0.004(11)
C106 0.031(8) 0.073(15) 0.046(11) -0.014(10) -0.010(8) 0.020(9)
C105 0.033(9) 0.050(12) 0.039(11) 0.006(9) -0.008(8) 0.001(8)
C133 0.028(7) 0.027(8) 0.048(9) -0.008(6) 0.015(7) -0.002(6)
C70 0.082(16) 0.044(13) 0.102(19) 0.032(12) 0.014(14) -0.020(12)
O8 0.016(4) 0.050(7) 0.028(5) 0.022(5) 0.005(4) -0.007(4)
O76 0.044(7) 0.080(11) 0.037(7) -0.007(6) 0.013(6) 0.019(7)
N8 0.031(7) 0.053(10) 0.016(7) 0.008(6) 0.003(6) 0.006(7)
C126 0.019(7) 0.086(14) 0.026(8) 0.021(8) 0.007(6) -0.003(7)
C131 0.052(10) 0.031(9) 0.084(14) -0.011(9) 0.044(10) -0.014(8)
C122 0.049(9) 0.056(12) 0.024(8) -0.006(7) 0.018(7) -0.013(8)
C132 0.028(8) 0.060(12) 0.066(12) -0.017(9) 0.023(8) -0.012(8)
C127 0.048(7) 0.055(8) 0.052(8) 0.023(7) 0.020(6) -0.022(7)
C76 0.072(14) 0.049(13) 0.092(16) -0.035(11) 0.041(13) -0.001(10)
C104 0.027(9) 0.11(2) 0.053(13) 0.005(13) -0.006(9) -0.026(11)
C107 0.104(10) 0.101(10) 0.105(10) 0.003(5) 0.035(6) 0.002(5)
C135 0.026(7) 0.052(10) 0.043(8) 0.026(7) -0.016(6) -0.007(7)
C128 0.19(3) 0.08(2) 0.069(17) 0.019(14) -0.034(19) -0.08(2)
C103 0.079(16) 0.070(17) 0.035(11) -0.007(10) 0.006(11) -0.028(13)
O4S 0.081(10) 0.055(10) 0.080(11) 0.023(8) 0.050(9) 0.033(8)
C4S 0.059(13) 0.077(17) 0.020(10) -0.011(9) 0.007(9) 0.004(11)
C123 0.056(11) 0.12(2) 0.016(8) 0.004(10) 0.010(8) 0.021(13)
C125 0.041(9) 0.116(19) 0.048(11) 0.034(11) 0.027(9) -0.002(11)
C124 0.047(11) 0.16(2) 0.020(9) 0.037(12) 0.015(9) 0.020(13)
C73 0.058(11) 0.050(12) 0.034(10) 0.011(8) 0.027(9) 0.014(9)
N17 0.050(8) 0.036(9) 0.021(7) 0.012(6) 0.012(6) 0.007(7)
N16 0.052(7) 0.045(7) 0.033(6) 0.009(5) -0.009(5) -0.028(6)
C71 0.137(13) 0.134(15) 0.134(15) -0.012(10) 0.054(10) 0.000(9)
C87 0.220(16) 0.225(19) 0.226(19) -0.002(10) 0.084(11) 0.005(10)
O9S 0.021(5) 0.016(5) 0.071(8) 0.016(5) -0.008(5) 0.005(4)
C9S 0.024(8) 0.065(14) 0.123(19) 0.066(14) 0.021(10) 0.001(8)
C66 0.223(17) 0.221(18) 0.220(18) 0.002(5) 0.085(8) -0.003(5)
O11S 0.094(11) 0.065(11) 0.089(11) 0.058(9) 0.040(9) 0.009(9)
O1S 0.079(9) 0.039(8) 0.074(9) 0.021(6) 0.036(8) 0.027(7)
C1S 0.15(3) 0.061(17) 0.15(2) 0.023(16) 0.13(2) 0.047(17)
C89 0.237(15) 0.248(18) 0.242(15) 0.008(10) 0.095(10) -0.011(10)
O10S 0.022(5) 0.030(6) 0.019(5) -0.002(4) -0.002(4) 0.001(4)
C10S 0.050(10) 0.023(9) 0.035(10) -0.003(7) 0.013(9) 0.009(8)
O5S 0.040(5) 0.042(6) 0.041(6) -0.003(5) 0.009(5) 0.005(5)
C11S 0.080(16) 0.038(12) 0.13(2) 0.001(13) 0.063(16) -0.001(11)
C5S 0.040(7) 0.035(7) 0.041(7) -0.003(6) 0.014(6) -0.008(6)
N66 0.222(16) 0.222(16) 0.222(16) 0.001(5) 0.087(8) -0.002(5)
O8S 0.208(19) 0.035(8) 0.055(8) 0.011(6) 0.085(11) 0.032(10)
C90 0.242(16) 0.243(16) 0.242(15) 0.001(5) 0.096(8) -0.003(5)
C8S 0.27(4) 0.064(18) 0.052(15) 0.024(13) 0.06(2) 0.02(2)
O13S 0.087(11) 0.076(12) 0.067(11) -0.002(8) 0.048(9) 0.000(9)
C13S 0.064(13) 0.050(13) 0.045(12) -0.003(9) 0.016(9) 0.002(9)
C92 0.137(9) 0.178(14) 0.187(13) -0.017(9) 0.085(10) 0.001(6)
C91 0.242(17) 0.231(18) 0.220(15) 0.011(10) 0.087(11) 0.000(10)

loop_
_atom_type_symbol
_atom_type_description
_atom_type_scat_dispersion_real
_atom_type_scat_dispersion_imag
_atom_type_scat_source
C C 0.0033 0.0016 'International Tables Vol C Tables 4.2.6.8 and 6.1.1.4'
H H 0 0 'International Tables Vol C Tables 4.2.6.8 and 6.1.1.4'
N N 0.0061 0.0033 'International Tables Vol C Tables 4.2.6.8 and 6.1.1.4'
O O 0.0106 0.006 'International Tables Vol C Tables 4.2.6.8 and 6.1.1.4'
Co Co 0.3494 0.9721 'International Tables Vol C Tables 4.2.6.8 and 6.1.1.4'
W W -0.849 6.8722 'International Tables Vol C Tables 4.2.6.8 and 6.1.1.4'

loop_
_geom_angle_atom_site_label_1
_geom_angle_atom_site_label_2
_geom_angle_atom_site_label_3
_geom_angle
_geom_angle_site_symmetry_3
C15 W1 C16 144.5(5) .
C15 W1 C17 74.1(5) .
C16 W1 C17 74.8(5) .
C15 W1 C12 91.6(5) .
C16 W1 C12 94.7(6) .
C17 W1 C12 72.0(5) .
C15 W1 C14 88.7(5) .
C16 W1 C14 106.0(6) .
C17 W1 C14 142.2(5) .
C12 W1 C14 143.4(6) .
C15 W1 C11 73.4(5) .
C16 W1 C11 141.3(5) .
C17 W1 C11 129.1(5) .
C12 W1 C11 70.9(5) .
C14 W1 C11 74.1(5) .
C15 W1 C13 143.9(5) .
C16 W1 C13 71.5(5) .
C17 W1 C13 133.9(5) .
C12 W1 C13 80.3(5) .
C14 W1 C13 78.2(5) .
C11 W1 C13 70.7(5) .
C15 W1 C18 76.3(6) .
C16 W1 C18 78.1(6) .
C17 W1 C18 71.6(5) .
C12 W1 C18 143.6(5) .
C14 W1 C18 71.6(6) .
C11 W1 C18 134.2(5) .
C13 W1 C18 128.6(6) .
C23 W2 C24 141.7(5) .
C23 W2 C25 80.2(6) .
C24 W2 C25 94.4(5) .
C23 W2 C21 70.2(5) .
C24 W2 C21 71.7(5) .
C25 W2 C21 75.0(5) .
C23 W2 C28 135.1(6) .
C24 W2 C28 75.6(6) .
C25 W2 C28 70.9(5) .
C21 W2 C28 130.0(5) .
C23 W2 C26 125.1(6) .
C24 W2 C26 80.8(5) .
C25 W2 C26 143.0(5) .
C21 W2 C26 135.3(5) .
C28 W2 C26 72.4(5) .
C23 W2 C22 77.1(6) .
C24 W2 C22 88.1(5) .
C25 W2 C22 145.9(5) .
C21 W2 C22 73.5(5) .
C28 W2 C22 141.8(5) .
C26 W2 C22 71.0(5) .
C23 W2 C27 70.2(6) .
C24 W2 C27 148.0(6) .
C25 W2 C27 88.9(6) .
C21 W2 C27 139.2(6) .
C28 W2 C27 75.5(7) .
C26 W2 C27 77.6(6) .
C22 W2 C27 106.6(6) .
C31 W3 C34 73.9(5) .
C31 W3 C38 138.4(6) .
C34 W3 C38 86.8(6) .
C31 W3 C36 128.1(5) .
C34 W3 C36 72.6(6) .
C38 W3 C36 77.1(6) .
C31 W3 C33 73.6(5) .
C34 W3 C33 144.8(5) .
C38 W3 C33 109.4(6) .
C36 W3 C33 140.3(6) .
C31 W3 C32 71.2(5) .
C34 W3 C32 98.2(5) .
C38 W3 C32 149.4(6) .
C36 W3 C32 75.7(5) .
C33 W3 C32 83.6(5) .
C31 W3 C35 71.6(5) .
C34 W3 C35 79.5(5) .
C38 W3 C35 68.8(5) .
C36 W3 C35 136.8(5) .
C33 W3 C35 77.8(5) .
C32 W3 C35 141.8(5) .
C31 W3 C37 137.0(5) .
C34 W3 C37 144.7(5) .
C38 W3 C37 76.8(6) .
C36 W3 C37 73.4(6) .
C33 W3 C37 70.5(5) .
C32 W3 C37 82.1(5) .
C35 W3 C37 121.3(5) .
C48 W4 C46 77.9(6) .
C48 W4 C44 110.3(6) .
C46 W4 C44 70.6(5) .
C48 W4 C43 87.5(5) .
C46 W4 C43 142.6(5) .
C44 W4 C43 146.4(5) .
C48 W4 C41 139.0(6) .
C46 W4 C41 136.3(5) .
C44 W4 C41 73.5(5) .
C43 W4 C41 74.6(5) .
C48 W4 C42 147.6(6) .
C46 W4 C42 81.4(6) .
C44 W4 C42 85.5(5) .
C43 W4 C42 94.1(5) .
C41 W4 C42 71.7(5) .
C48 W4 C45 68.8(6) .
C46 W4 C45 122.1(6) .
C44 W4 C45 78.3(5) .
C43 W4 C45 82.5(5) .
C41 W4 C45 72.4(5) .
C42 W4 C45 143.5(5) .
C48 W4 C47 74.8(6) .
C46 W4 C47 71.5(5) .
C44 W4 C47 139.5(5) .
C43 W4 C47 71.5(5) .
C41 W4 C47 129.9(5) .
C42 W4 C47 75.2(6) .
C45 W4 C47 135.7(5) .
C55 W5 C56 146.0(6) .
C55 W5 C57 81.2(5) .
C56 W5 C57 77.7(6) .
C55 W5 C58 73.1(5) .
C56 W5 C58 75.6(5) .
C57 W5 C58 74.3(5) .
C55 W5 C51 72.5(5) .
C56 W5 C51 138.6(6) .
C57 W5 C51 138.8(5) .
C58 W5 C51 124.8(5) .
C55 W5 C54 81.7(5) .
C56 W5 C54 116.2(5) .
C57 W5 C54 72.3(5) .
C58 W5 C54 140.6(5) .
C51 W5 C54 72.9(5) .
C55 W5 C53 99.2(5) .
C56 W5 C53 83.3(5) .
C57 W5 C53 144.2(5) .
C58 W5 C53 71.8(6) .
C51 W5 C53 72.6(5) .
C54 W5 C53 143.4(5) .
C55 W5 C52 141.5(5) .
C56 W5 C52 72.5(5) .
C57 W5 C52 119.7(5) .
C58 W5 C52 140.6(5) .
C51 W5 C52 71.2(5) .
C54 W5 C52 75.8(5) .
C53 W5 C52 81.9(6) .
C64 W6 C68 73.4(7) .
C64 W6 C63 88.6(5) .
C68 W6 C63 74.5(6) .
C64 W6 C66 87.8(16) .
C68 W6 C66 72.0(16) .
C63 W6 C66 145.9(16) .
C64 W6 C62 144.0(5) .
C68 W6 C62 137.4(6) .
C63 W6 C62 85.1(5) .
C66 W6 C62 116.1(16) .
C64 W6 C61 71.0(5) .
C68 W6 C61 131.3(7) .
C63 W6 C61 72.5(5) .
C66 W6 C61 137.0(16) .
C62 W6 C61 73.3(5) .
C64 W6 C65 83.4(5) .
C68 W6 C65 134.3(6) .
C63 W6 C65 144.8(5) .
C66 W6 C65 68.2(15) .
C62 W6 C65 81.6(5) .
C61 W6 C65 72.4(5) .
C64 W6 C67 143.9(7) .
C68 W6 C67 70.6(8) .
C63 W6 C67 79.1(9) .
C66 W6 C67 84.1(17) .
C62 W6 C67 69.0(7) .
C61 W6 C67 134.2(8) .
C65 W6 C67 124.9(8) .
N21 Co1 N31 89.3(4) .
N21 Co1 N61 87.2(5) .
N31 Co1 N61 89.4(5) .
N21 Co1 N41 179.5(6) .
N31 Co1 N41 91.2(4) .
N61 Co1 N41 92.9(5) .
N21 Co1 N51 91.0(4) .
N31 Co1 N51 178.8(6) .
N61 Co1 N51 91.7(5) .
N41 Co1 N51 88.6(4) .
N21 Co1 N11 93.1(4) .
N31 Co1 N11 89.1(5) .
N61 Co1 N11 178.5(5) .
N41 Co1 N11 86.9(4) .
N51 Co1 N11 89.7(4) .
O2 Co2 N22 91.0(4) .
O2 Co2 N12 169.7(4) .
N22 Co2 N12 96.9(5) .
O2 Co2 N52 91.3(5) .
N22 Co2 N52 93.5(5) .
N12 Co2 N52 94.7(5) .
O2 Co2 N2 77.5(5) .
N22 Co2 N2 168.4(5) .
N12 Co2 N2 94.3(5) .
N52 Co2 N2 88.5(5) .
O2 Co2 O70 89.2(5) .
N22 Co2 O70 85.4(5) .
N12 Co2 O70 85.0(5) .
N52 Co2 O70 178.8(5) .
N2 Co2 O70 92.6(5) .
N13 Co3 O3 176.0(6) .
N13 Co3 O71 88.8(5) .
O3 Co3 O71 88.4(6) .
N13 Co3 N3 93.1(5) .
O3 Co3 N3 83.8(6) .
O71 Co3 N3 85.8(7) .
N13 Co3 N32 91.0(4) .
O3 Co3 N32 91.9(5) .
O71 Co3 N32 90.5(6) .
N3 Co3 N32 174.4(6) .
N13 Co3 N23 93.2(5) .
O3 Co3 N23 89.5(6) .
O71 Co3 N23 176.5(6) .
N3 Co3 N23 91.2(7) .
N32 Co3 N23 92.3(5) .
N33 Co4 O4 169.6(5) .
N33 Co4 O72 89.1(5) .
O4 Co4 O72 87.2(5) .
N33 Co4 N42 94.5(5) .
O4 Co4 N42 94.9(5) .
O72 Co4 N42 86.3(5) .
N33 Co4 N14 91.8(5) .
O4 Co4 N14 91.8(5) .
O72 Co4 N14 178.7(5) .
N42 Co4 N14 94.7(5) .
N33 Co4 N4 92.9(5) .
O4 Co4 N4 77.3(5) .
O72 Co4 N4 88.1(4) .
N42 Co4 N4 170.6(5) .
N14 Co4 N4 90.9(4) .
N15 Co5 N53 90.6(5) .
N15 Co5 N5 168.1(6) .
N53 Co5 N5 99.9(6) .
N15 Co5 O73 89.2(5) .
N53 Co5 O73 92.0(5) .
N5 Co5 O73 84.7(5) .
N15 Co5 O5 93.7(5) .
N53 Co5 O5 175.8(5) .
N5 Co5 O5 75.9(6) .
O73 Co5 O5 88.2(4) .
N15 Co5 N43 88.7(5) .
N53 Co5 N43 90.7(5) .
N5 Co5 N43 96.8(5) .
O73 Co5 N43 176.6(5) .
O5 Co5 N43 89.2(5) .
O6 Co6 N54 171.7(4) .
O6 Co6 N24 94.0(4) .
N54 Co6 N24 92.0(5) .
O6 Co6 N6 77.4(4) .
N54 Co6 N6 96.2(5) .
N24 Co6 N6 170.9(5) .
O6 Co6 N62 92.4(4) .
N54 Co6 N62 93.0(4) .
N24 Co6 N62 92.4(5) .
N6 Co6 N62 91.0(5) .
O6 Co6 O74 88.5(4) .
N54 Co6 O74 86.1(4) .
N24 Co6 O74 87.7(4) .
N6 Co6 O74 89.0(5) .
N62 Co6 O74 179.0(5) .
N34 Co7 O7 171.5(4) .
N34 Co7 N7 95.7(5) .
O7 Co7 N7 76.4(5) .
N34 Co7 N25 91.4(5) .
O7 Co7 N25 92.2(4) .
N7 Co7 N25 93.9(5) .
N34 Co7 O75 90.4(4) .
O7 Co7 O75 85.9(4) .
N7 Co7 O75 85.5(5) .
N25 Co7 O75 178.1(5) .
N34 Co7 N63 92.6(5) .
O7 Co7 N63 95.0(4) .
N7 Co7 N63 170.3(5) .
N25 Co7 N63 90.9(4) .
O75 Co7 N63 89.5(4) .
N35 Co8 O8 169.8(4) .
N35 Co8 N44 97.1(5) .
O8 Co8 N44 92.6(4) .
N35 Co8 N64 93.3(5) .
O8 Co8 N64 88.9(5) .
N44 Co8 N64 94.2(4) .
N35 Co8 N8 92.2(5) .
O8 Co8 N8 77.9(5) .
N44 Co8 N8 169.6(5) .
N64 Co8 N8 89.9(5) .
N35 Co8 O76 87.2(5) .
O8 Co8 O76 90.3(5) .
N44 Co8 O76 87.7(5) .
N64 Co8 O76 178.0(5) .
N8 Co8 O76 88.1(5) .
N65 Co9 N45 91.3(5) .
N65 Co9 N55 93.0(5) .
N45 Co9 N55 92.2(5) .
N65 Co9 O9 174.3(5) .
N45 Co9 O9 92.0(4) .
N55 Co9 O9 91.5(4) .
N65 Co9 O77 89.9(5) .
N45 Co9 O77 176.9(4) .
N55 Co9 O77 90.7(5) .
O9 Co9 O77 86.6(5) .
N65 Co9 N9 98.9(4) .
N45 Co9 N9 93.0(5) .
N55 Co9 N9 166.9(5) .
O9 Co9 N9 76.3(4) .
O77 Co9 N9 84.0(5) .
N11 C11 W1 177.7(11) .
C11 N11 Co1 176.2(11) .
N12 C12 W1 176.0(12) .
C12 N12 Co2 175.6(12) .
N15 C15 W1 177.1(12) .
C15 N15 Co5 173.3(11) .
N14 C14 W1 173.9(13) .
C14 N14 Co4 175.9(13) .
N13 C13 W1 176.1(12) .
C13 N13 Co3 177.3(12) .
N16 C16 W1 179.1(13) .
N17 C17 W1 178.8(13) .
N18 C18 W1 178.7(14) .
N21 C21 W2 177.2(12) .
C21 N21 Co1 170.9(11) .
N22 C22 W2 176.4(12) .
C22 N22 Co2 169.9(10) .
N23 C23 W2 177.9(15) .
C23 N23 Co3 175.9(15) .
N25 C25 W2 173.8(14) .
C25 N25 Co7 173.3(12) .
N24 C24 W2 177.7(13) .
C24 N24 Co6 171.8(12) .
N26 C26 W2 177.1(14) .
N27 C27 W2 176.5(19) .
N28 C28 W2 179.4(15) .
N31 C31 W3 178.1(11) .
C31 N31 Co1 173.1(10) .
N32 C32 W3 176.7(14) .
C32 N32 Co3 170.6(13) .
N33 C33 W3 177.0(12) .
C33 N33 Co4 175.8(12) .
N35 C35 W3 178.0(12) .
C35 N35 Co8 176.8(11) .
N34 C34 W3 174.8(11) .
C34 N34 Co7 171.5(11) .
N36 C36 W3 177.9(14) .
N37 C37 W3 176.4(12) .
N38 C38 W3 178.1(18) .
N41 C41 W4 174.8(11) .
C41 N41 Co1 168.2(12) .
N42 C42 W4 177.7(13) .
C42 N42 Co4 172.4(13) .
N43 C43 W4 177.6(12) .
C43 N43 Co5 169.9(12) .
N45 C45 W4 179.6(15) .
C45 N45 Co9 175.2(12) .
N44 C44 W4 176.3(11) .
C44 N44 Co8 171.8(11) .
N46 C46 W4 179.4(18) .
N47 C47 W4 177.1(13) .
N48 C48 W4 175.7(15) .
N51 C51 W5 174.7(14) .
C51 N51 Co1 173.4(11) .
N52 C52 W5 176.9(14) .
C52 N52 Co2 174.3(13) .
N54 C54 W5 176.9(11) .
C54 N54 Co6 174.0(12) .
N55 C55 W5 175.9(12) .
C55 N55 Co9 171.4(11) .
N53 C53 W5 172.8(13) .
C53 N53 Co5 170.4(12) .
N56 C56 W5 179.7(16) .
N57 C57 W5 179.3(13) .
N58 C58 W5 176.1(13) .
N61 C61 W6 176.8(11) .
C61 N61 Co1 175.3(11) .
N62 C62 W6 177.1(12) .
C62 N62 Co6 175.3(12) .
N63 C63 W6 177.7(12) .
C63 N63 Co7 172.7(12) .
N64 C64 W6 176.9(13) .
C64 N64 Co8 174.5(11) .
N65 C65 W6 177.3(13) .
C65 N65 Co9 175.6(12) .
N67 C67 W6 172(3) .
N68 C68 W6 177.6(19) .
C120 O7 Co7 117.4(9) .
C75 O75 Co7 123.0(10) .
C112 N6 C108 117.3(13) .
C112 N6 Co6 116.0(10) .
C108 N6 Co6 126.2(11) .
C113 O6 Co6 117.8(7) .
C74 O74 Co6 127.1(11) .
C72 O72 Co4 123.3(12) .
C99 O4 Co4 114.2(10) .
C94 N4 C98 118.3(15) .
C94 N4 Co4 126.3(11) .
C98 N4 Co4 115.3(11) .
C71 O71 Co3 125.2(19) .
C92 O3 Co3 122.9(14) .
C119 N7 C115 119.2(14) .
C119 N7 Co7 116.7(12) .
C115 N7 Co7 123.4(11) .
N4 C94 C95 125.7(16) .
N4 C94 H94 117.2 .
C95 C94 H94 117.2 .
C109 C108 N6 122.4(15) .
C109 C108 H108 118.8 .
N6 C108 H108 118.8 .
N6 C112 C111 122.1(14) .
N6 C112 C113 117.9(13) .
C111 C112 C113 119.9(13) .
C94 C95 C96 114.6(16) .
C94 C95 H95 122.7 .
C96 C95 H95 122.7 .
N4 C98 C97 121.9(19) .
N4 C98 C99 114.4(16) .
C97 C98 C99 123.8(19) .
O75 C75 H75A 109.5 .
O75 C75 H75B 109.5 .
H75A C75 H75B 109.5 .
O75 C75 H75C 109.5 .
H75A C75 H75C 109.5 .
H75B C75 H75C 109.5 .
O6 C113 C112 109.7(10) .
O6 C113 C114 108.8(11) .
C112 C113 C114 112.2(11) .
O6 C113 H113 108.7 .
C112 C113 H113 108.7 .
C114 C113 H113 108.7 .
C110 C109 C108 122.0(16) .
C110 C109 H109 119 .
C108 C109 H109 119 .
N7 C119 C118 121.5(16) .
N7 C119 C120 118.8(15) .
C118 C119 C120 119.6(15) .
C87 N3 C91 104(2) .
C87 N3 Co3 130(2) .
C91 N3 Co3 99.4(15) .
C117 C116 C115 118.7(19) .
C117 C116 H116 120.6 .
C115 C116 H116 120.6 .
O74 C74 H74A 109.5 .
O74 C74 H74B 109.5 .
H74A C74 H74B 109.5 .
O74 C74 H74C 109.5 .
H74A C74 H74C 109.5 .
H74B C74 H74C 109.5 .
O7 C120 C119 109.4(13) .
O7 C120 C121 109.4(12) .
C119 C120 C121 113.3(14) .
O7 C120 H120 108.2 .
C119 C120 H120 108.2 .
C121 C120 H120 108.2 .
N7 C115 C116 121.3(16) .
N7 C115 H115 119.4 .
C116 C115 H115 119.4 .
C120 C121 H12B 109.5 .
C120 C121 H12A 109.5 .
H12B C121 H12A 109.5 .
C120 C121 H12C 109.5 .
H12B C121 H12C 109.5 .
H12A C121 H12C 109.5 .
C87 C88 C89 101.2(9) .
C92 C93 H93B 109.5 .
C92 C93 H93A 109.5 .
H93B C93 H93A 109.5 .
C92 C93 H93C 109.5 .
H93B C93 H93C 109.5 .
H93A C93 H93C 109.5 .
C80 N2 C84 118.2(13) .
C80 N2 Co2 128.6(10) .
C84 N2 Co2 112.4(10) .
C70 O70 Co2 120.8(12) .
C85 O2 Co2 120.6(9) .
C112 C111 C110 117.0(15) .
C112 C111 H111 121.5 .
C110 C111 H111 121.5 .
C97 C96 C95 118.3(17) .
C97 C96 H96 120.8 .
C95 C96 H96 120.8 .
C77 O77 Co9 124.3(9) .
C109 C110 C111 118.9(17) .
C109 C110 H110 120.6 .
C111 C110 H110 120.6 .
C96 C97 C98 121.1(18) .
C96 C97 H97 119.4 .
C98 C97 H97 119.5 .
C116 C117 C118 119.6(17) .
C116 C117 H117 120.2 .
C118 C117 H117 120.2 .
C119 C118 C117 119.5(16) .
C119 C118 H118 120.2 .
C117 C118 H118 120.2 .
O77 C77 H77A 109.5 .
O77 C77 H77B 109.5 .
H77A C77 H77B 109.5 .
O77 C77 H77C 109.5 .
H77A C77 H77C 109.5 .
H77B C77 H77C 109.5 .
C86 C85 C84 112.8(16) .
C86 C85 O2 114.2(15) .
C84 C85 O2 106.5(14) .
C86 C85 H85 107.7 .
C84 C85 H85 107.7 .
O2 C85 H85 107.7 .
N2 C80 C81 124.5(17) .
N2 C80 H80 117.8 .
C81 C80 H80 117.8 .
N2 C84 C83 123.4(15) .
N2 C84 C85 121.0(14) .
C83 C84 C85 115.6(16) .
C113 C114 H11A 109.5 .
C113 C114 H11B 109.5 .
H11A C114 H11B 109.5 .
C113 C114 H11C 109.5 .
H11A C114 H11C 109.5 .
H11B C114 H11C 109.5 .
C85 C86 H86A 109.5 .
C85 C86 H86B 109.4 .
H86A C86 H86B 109.5 .
C85 C86 H86C 109.5 .
H86A C86 H86C 109.5 .
H86B C86 H86C 109.5 .
O4 C99 C100 114.5(18) .
O4 C99 C98 106.6(16) .
C100 C99 C98 123(2) .
O4 C99 H99 103.5 .
C100 C99 H99 103.5 .
C98 C99 H99 103.5 .
C73 O73 Co5 126.7(10) .
C133 N9 C129 117.3(12) .
C133 N9 Co9 117.9(9) .
C129 N9 Co9 123.7(9) .
C134 O9 Co9 115.2(8) .
C106 O5 Co5 115.8(12) .
O9 C134 C135 112.1(13) .
O9 C134 C133 106.7(12) .
C135 C134 C133 114.1(14) .
O9 C134 H134 107.9 .
C135 C134 H134 107.9 .
C133 C134 H134 107.9 .
C80 C81 C82 118.9(17) .
C80 C81 H81 120.5 .
C82 C81 H81 120.5 .
C105 N5 C101 120.1(16) .
C105 N5 Co5 117.4(13) .
C101 N5 Co5 122.2(11) .
C129 C130 C131 115.5(15) .
C129 C130 H130 122.3 .
C131 C130 H130 122.3 .
N9 C129 C130 124.8(14) .
N9 C129 H129 117.6 .
C130 C129 H129 117.6 .
C81 C82 C83 120.5(16) .
C81 C82 H82 119.7 .
C83 C82 H82 119.7 .
N5 C101 C102 116.7(17) .
N5 C101 H101 121.6 .
C102 C101 H101 121.6 .
C103 C102 C101 126(2) .
C103 C102 H102 117.1 .
C101 C102 H102 117.1 .
C84 C83 C82 114.5(18) .
C84 C83 H83 122.7 .
C82 C83 H83 122.8 .
O5 C106 C107 108(2) .
O5 C106 C105 110.2(14) .
C107 C106 C105 111.4(19) .
O5 C106 H106 109.2 .
C107 C106 H106 109.2 .
C105 C106 H106 109.2 .
N5 C105 C104 119(2) .
N5 C105 C106 116.0(16) .
C104 C105 C106 124.2(18) .
N9 C133 C132 125.2(15) .
N9 C133 C134 114.9(12) .
C132 C133 C134 119.8(14) .
O70 C70 H70A 109.5 .
O70 C70 H70B 109.5 .
H70A C70 H70B 109.5 .
O70 C70 H70C 109.5 .
H70A C70 H70C 109.5 .
H70B C70 H70C 109.5 .
C127 O8 Co8 119.1(9) .
C76 O76 Co8 126.1(11) .
C122 N8 C126 117.8(13) .
C122 N8 Co8 126.0(11) .
C126 N8 Co8 115.8(11) .
N8 C126 C125 120.8(15) .
N8 C126 C127 117.9(12) .
C125 C126 C127 121.3(16) .
C132 C131 C130 124.4(15) .
C132 C131 H131 117.8 .
C130 C131 H131 117.8 .
N8 C122 C123 125.0(18) .
N8 C122 H122 117.5 .
C123 C122 H122 117.5 .
C131 C132 C133 112.7(15) .
C131 C132 H132 123.7 .
C133 C132 H132 123.7 .
O8 C127 C126 108.8(12) .
O8 C127 C128 106.1(17) .
C126 C127 C128 112.8(17) .
O8 C127 H127 109.7 .
C126 C127 H127 109.7 .
C128 C127 H127 109.7 .
O76 C76 H76A 109.5 .
O76 C76 H76B 109.5 .
H76A C76 H76B 109.5 .
O76 C76 H76C 109.5 .
H76A C76 H76C 109.5 .
H76B C76 H76C 109.5 .
C103 C104 C105 123(2) .
C103 C104 H104 118.7 .
C105 C104 H104 118.7 .
C134 C135 H13A 109.5 .
C134 C135 H13C 109.5 .
H13A C135 H13C 109.5 .
C134 C135 H13B 109.5 .
H13A C135 H13B 109.5 .
H13C C135 H13B 109.5 .
C127 C128 H12E 109.5 .
C127 C128 H12D 109.5 .
H12E C128 H12D 109.5 .
C127 C128 H12F 109.5 .
H12E C128 H12F 109.5 .
H12D C128 H12F 109.5 .
C104 C103 C102 115(2) .
C104 C103 H103 122.7 .
C102 C103 H103 122.7 .
C122 C123 C124 118.3(19) .
C122 C123 H123 120.8 .
C124 C123 H123 120.8 .
C126 C125 C124 119.0(19) .
C126 C125 H125 120.5 .
C124 C125 H125 120.5 .
C123 C124 C125 118.7(15) .
C123 C124 H124 120.6 .
C125 C124 H124 120.6 .
O73 C73 H73A 109.5 .
O73 C73 H73B 109.5 .
H73A C73 H73B 109.5 .
O73 C73 H73C 109.5 .
H73A C73 H73C 109.5 .
H73B C73 H73C 109.5 .
O71 C71 H71A 109.5 .
O71 C71 H71B 109.5 .
H71A C71 H71B 109.5 .
O71 C71 H71C 109.4 .
H71A C71 H71C 109.5 .
H71B C71 H71C 109.5 .
N3 C87 C88 144(3) .
N66 C66 W6 163(6) .
C88 C89 C90 121.3(15) .
C89 C90 C91 127.3(17) .
C13S O13S C14S 101(3) 2_757
O14S C14S O13S 99(3) 2_747
C93 C92 C91 105(3) .
C93 C92 O3 140.5(15) .
C91 C92 O3 90.6(18) .
C93 C92 H92 105.3 .
C91 C92 H92 105.2 .
O3 C92 H92 105.2 .
N3 C91 C92 126(3) .
N3 C91 C90 105.0(9) .
C92 C91 C90 117(3) .

loop_
_geom_bond_atom_site_label_1
_geom_bond_atom_site_label_2
_geom_bond_distance
_geom_bond_site_symmetry_2
W1 C15 2.133(14) .
W1 C16 2.148(13) .
W1 C17 2.155(13) .
W1 C12 2.170(14) .
W1 C14 2.184(16) .
W1 C11 2.186(13) .
W1 C13 2.192(14) .
W1 C18 2.201(13) .
W2 C23 2.137(17) .
W2 C24 2.152(14) .
W2 C25 2.150(11) .
W2 C21 2.150(12) .
W2 C28 2.164(15) .
W2 C26 2.166(13) .
W2 C22 2.172(15) .
W2 C27 2.176(16) .
W3 C31 2.139(13) .
W3 C34 2.151(14) .
W3 C38 2.146(14) .
W3 C36 2.144(15) .
W3 C33 2.159(15) .
W3 C32 2.175(13) .
W3 C35 2.191(15) .
W3 C37 2.186(13) .
W4 C48 2.139(14) .
W4 C46 2.159(13) .
W4 C44 2.159(13) .
W4 C43 2.174(12) .
W4 C41 2.187(14) .
W4 C42 2.187(17) .
W4 C45 2.193(15) .
W4 C47 2.196(14) .
W5 C55 2.148(14) .
W5 C56 2.156(14) .
W5 C57 2.158(15) .
W5 C58 2.176(15) .
W5 C51 2.169(13) .
W5 C54 2.187(14) .
W5 C53 2.194(15) .
W5 C52 2.187(15) .
W6 C64 2.159(16) .
W6 C68 2.174(16) .
W6 C63 2.173(16) .
W6 C66 2.168(10) .
W6 C62 2.170(12) .
W6 C61 2.176(17) .
W6 C65 2.172(15) .
W6 C67 2.21(3) .
Co1 N21 2.066(12) .
Co1 N31 2.073(12) .
Co1 N61 2.071(13) .
Co1 N41 2.086(11) .
Co1 N51 2.094(11) .
Co1 N11 2.117(11) .
Co2 O2 2.054(10) .
Co2 N22 2.092(12) .
Co2 N12 2.100(12) .
Co2 N52 2.110(14) .
Co2 N2 2.136(11) .
Co2 O70 2.141(11) .
Co3 N13 2.071(14) .
Co3 O3 2.093(14) .
Co3 O71 2.124(14) .
Co3 N3 2.116(12) .
Co3 N32 2.123(11) .
Co3 N23 2.155(15) .
Co4 N33 2.054(13) .
Co4 O4 2.052(11) .
Co4 O72 2.112(11) .
Co4 N42 2.125(13) .
Co4 N14 2.144(11) .
Co4 N4 2.147(13) .
Co5 N15 2.044(13) .
Co5 N53 2.057(14) .
Co5 N5 2.098(14) .
Co5 O73 2.103(9) .
Co5 O5 2.123(12) .
Co5 N43 2.149(12) .
Co6 O6 2.087(10) .
Co6 N54 2.088(12) .
Co6 N24 2.117(14) .
Co6 N6 2.121(13) .
Co6 N62 2.127(12) .
Co6 O74 2.142(9) .
Co7 N34 2.084(13) .
Co7 O7 2.092(10) .
Co7 N7 2.107(13) .
Co7 N25 2.134(12) .
Co7 O75 2.127(9) .
Co7 N63 2.125(14) .
Co8 N35 2.084(11) .
Co8 O8 2.090(10) .
Co8 N44 2.096(12) .
Co8 N64 2.092(13) .
Co8 N8 2.125(12) .
Co8 O76 2.145(13) .
Co9 N65 2.092(12) .
Co9 N45 2.088(13) .
Co9 N55 2.094(11) .
Co9 O9 2.115(9) .
Co9 O77 2.109(12) .
Co9 N9 2.131(11) .
C11 N11 1.119(16) .
C12 N12 1.138(18) .
C15 N15 1.191(18) .
C14 N14 1.125(18) .
C13 N13 1.132(18) .
C16 N16 1.128(18) .
C17 N17 1.167(18) .
C18 N18 1.130(18) .
C21 N21 1.155(17) .
C22 N22 1.173(18) .
C23 N23 1.13(2) .
C25 N25 1.159(16) .
C24 N24 1.140(19) .
C26 N26 1.174(18) .
C27 N27 1.12(2) .
C28 N28 1.15(2) .
C31 N31 1.168(17) .
C32 N32 1.113(17) .
C33 N33 1.136(18) .
C35 N35 1.124(18) .
C34 N34 1.128(18) .
C36 N36 1.175(19) .
C37 N37 1.162(19) .
C38 N38 1.191(19) .
C41 N41 1.104(17) .
C42 N42 1.11(2) .
C43 N43 1.136(16) .
C45 N45 1.157(19) .
C44 N44 1.133(16) .
C46 N46 1.117(18) .
C47 N47 1.138(18) .
C48 N48 1.18(2) .
C51 N51 1.120(17) .
C52 N52 1.134(19) .
C54 N54 1.112(17) .
C55 N55 1.180(17) .
C53 N53 1.131(19) .
C56 N56 1.118(17) .
C57 N57 1.163(19) .
C58 N58 1.149(19) .
C61 N61 1.17(2) .
C62 N62 1.143(16) .
C63 N63 1.095(18) .
C64 N64 1.165(19) .
C65 N65 1.126(18) .
C67 N67 1.22(3) .
C68 N68 1.13(2) .
O7 C120 1.453(17) .
O75 C75 1.44(2) .
N6 C112 1.357(18) .
N6 C108 1.37(2) .
O6 C113 1.455(15) .
O74 C74 1.40(2) .
O72 C72 1.42(3) .
O4 C99 1.42(2) .
N4 C94 1.284(19) .
N4 C98 1.31(2) .
O71 C71 1.436(10) .
O3 C92 1.648(10) .
N7 C119 1.32(2) .
N7 C115 1.34(2) .
C94 C95 1.38(2) .
C94 H94 0.93 .
C108 C109 1.35(3) .
C108 H108 0.93 .
C112 C111 1.38(2) .
C112 C113 1.485(18) .
C95 C96 1.44(2) .
C95 H95 0.93 .
C98 C97 1.37(3) .
C98 C99 1.59(3) .
C75 H75A 0.96 .
C75 H75B 0.96 .
C75 H75C 0.96 .
C113 C114 1.547(18) .
C113 H113 0.98 .
C109 C110 1.29(3) .
C109 H109 0.93 .
C119 C118 1.38(2) .
C119 C120 1.47(2) .
N3 C87 1.406(10) .
N3 C91 1.590(10) .
C116 C117 1.32(3) .
C116 C115 1.42(2) .
C116 H116 0.93 .
C74 H74A 0.96 .
C74 H74B 0.96 .
C74 H74C 0.96 .
C120 C121 1.50(2) .
C120 H120 0.98 .
C115 H115 0.93 .
C121 H12B 0.96 .
C121 H12A 0.96 .
C121 H12C 0.96 .
C100 C99 1.42(3) .
C88 C87 1.453(10) .
C88 C89 1.457(10) .
C93 C92 1.501(5) .
C93 H93B 0.96 .
C93 H93A 0.96 .
C93 H93C 0.96 .
N2 C80 1.34(2) .
N2 C84 1.42(2) .
O70 C70 1.44(2) .
O2 C85 1.485(19) .
C111 C110 1.47(2) .
C111 H111 0.93 .
C96 C97 1.32(3) .
C96 H96 0.93 .
O77 C77 1.465(17) .
C110 H110 0.93 .
C97 H97 0.93 .
C117 C118 1.39(3) .
C117 H117 0.93 .
C118 H118 0.93 .
C77 H77A 0.96 .
C77 H77B 0.96 .
C77 H77C 0.96 .
C85 C86 1.42(3) .
C85 C84 1.46(2) .
C85 H85 0.98 .
C80 C81 1.37(2) .
C80 H80 0.93 .
C84 C83 1.41(2) .
C114 H11A 0.96 .
C114 H11B 0.96 .
C114 H11C 0.96 .
C86 H86A 0.96 .
C86 H86B 0.96 .
C86 H86C 0.96 .
C99 H99 0.98 .
O73 C73 1.369(19) .
N9 C133 1.323(18) .
N9 C129 1.356(18) .
O9 C134 1.453(16) .
O5 C106 1.40(2) .
C134 C135 1.46(2) .
C134 C133 1.56(2) .
C134 H134 0.98 .
C81 C82 1.41(3) .
C81 H81 0.93 .
N5 C105 1.34(2) .
N5 C101 1.38(2) .
C130 C129 1.364(18) .
C130 C131 1.39(2) .
C130 H130 0.93 .
C129 H129 0.93 .
C82 C83 1.49(3) .
C82 H82 0.93 .
C101 C102 1.40(2) .
C101 H101 0.93 .
C102 C103 1.36(3) .
C102 H102 0.93 .
C83 H83 0.93 .
C106 C107 1.48(3) .
C106 C105 1.50(3) .
C106 H106 0.98 .
C105 C104 1.44(3) .
C133 C132 1.43(2) .
C70 H70A 0.96 .
C70 H70B 0.96 .
C70 H70C 0.96 .
O8 C127 1.430(18) .
O76 C76 1.39(2) .
N8 C122 1.33(2) .
N8 C126 1.34(2) .
C126 C125 1.39(2) .
C126 C127 1.55(2) .
C131 C132 1.40(3) .
C131 H131 0.93 .
C122 C123 1.33(2) .
C122 H122 0.93 .
C132 H132 0.93 .
C127 C128 1.60(3) .
C127 H127 0.98 .
C76 H76A 0.96 .
C76 H76B 0.96 .
C76 H76C 0.96 .
C104 C103 1.34(3) .
C104 H104 0.93 .
C135 H13A 0.96 .
C135 H13C 0.96 .
C135 H13B 0.96 .
C128 H12E 0.96 .
C128 H12D 0.96 .
C128 H12F 0.96 .
C103 H103 0.93 .
O4S C4S 1.35(2) .
C123 C124 1.38(3) .
C123 H123 0.93 .
C125 C124 1.38(3) .
C125 H125 0.93 .
C124 H124 0.93 .
C73 H73A 0.96 .
C73 H73B 0.96 .
C73 H73C 0.96 .
C71 H71A 0.96 .
C71 H71B 0.96 .
C71 H71C 0.96 .
O9S C9S 1.39(2) .
O6S C6S 1.435(10) .
C66 N66 1.211(10) .
C15S O15S 1.438(10) .
O11S C11S 1.454(10) .
O1S C1S 1.43(3) .
C89 C90 1.485(10) .
O7S C7S 1.453(10) .
O10S C10S 1.444(19) .
C2S O2S 1.49(2) .
O5S C5S 1.432(14) .
O8S C8S 1.434(10) .
C90 C91 1.653(10) .
O3S C3S 1.445(10) .
O13S C13S 1.450(10) .
O13S C14S 1.92(5) 2_757
O12S C12S 1.389(19) .
O14S C14S 1.397(10) .
C14S O13S 1.92(5) 2_747
C92 C91 1.612(10) .
C92 H92 0.98 .

loop_
_geom_torsion_atom_site_label_1
_geom_torsion_atom_site_label_2
_geom_torsion_atom_site_label_3
_geom_torsion_atom_site_label_4
_geom_torsion
N7 Co7 O7 C120 -8.3(9)
N25 Co7 O7 C120 -101.8(10)
O75 Co7 O7 C120 78.0(10)
N63 Co7 O7 C120 167.1(9)
N34 Co7 O75 C75 -39.3(13)
O7 Co7 O75 C75 148.4(13)
N7 Co7 O75 C75 -135.0(13)
N63 Co7 O75 C75 53.3(13)
O6 Co6 N6 C112 2.7(10)
N54 Co6 N6 C112 -172.0(10)
N62 Co6 N6 C112 94.9(11)
O74 Co6 N6 C112 -86.0(11)
O6 Co6 N6 C108 174.1(13)
N54 Co6 N6 C108 -0.5(13)
N62 Co6 N6 C108 -93.6(13)
O74 Co6 N6 C108 85.4(13)
N24 Co6 O6 C113 -178.8(8)
N6 Co6 O6 C113 4.3(9)
N62 Co6 O6 C113 -86.2(9)
O74 Co6 O6 C113 93.6(9)
O6 Co6 O74 C74 139.9(15)
N54 Co6 O74 C74 -46.4(15)
N24 Co6 O74 C74 45.8(15)
N6 Co6 O74 C74 -142.6(15)
N33 Co4 O72 C72 45.8(17)
O4 Co4 O72 C72 -143.9(17)
N42 Co4 O72 C72 -48.7(17)
N4 Co4 O72 C72 138.8(17)
N33 Co4 O4 C99 -49(3)
O72 Co4 O4 C99 -117.7(15)
N42 Co4 O4 C99 156.3(15)
N14 Co4 O4 C99 61.4(15)
N4 Co4 O4 C99 -29.1(14)
N33 Co4 N4 C94 12.5(14)
O4 Co4 N4 C94 -164.0(14)
O72 Co4 N4 C94 -76.4(14)
N14 Co4 N4 C94 104.3(14)
N33 Co4 N4 C98 -172.0(13)
O4 Co4 N4 C98 11.4(13)
O72 Co4 N4 C98 99.0(13)
N14 Co4 N4 C98 -80.2(13)
N13 Co3 O71 C71 -54(2)
O3 Co3 O71 C71 129(2)
N3 Co3 O71 C71 -147(2)
O71 Co3 O3 C92 82.8(14)
N3 Co3 O3 C92 -3.2(14)
N32 Co3 O3 C92 173.2(14)
N23 Co3 O3 C92 -94.5(14)
N34 Co7 N7 C119 -167.2(11)
O7 Co7 N7 C119 9.7(11)
N25 Co7 N7 C119 101.0(12)
O75 Co7 N7 C119 -77.2(12)
N34 Co7 N7 C115 3.7(14)
O7 Co7 N7 C115 -179.4(14)
N25 Co7 N7 C115 -88.1(14)
O75 Co7 N7 C115 93.7(14)
C98 N4 C94 C95 0(3)
Co4 N4 C94 C95 175.1(15)
C112 N6 C108 C109 -5(3)
Co6 N6 C108 C109 -175.9(15)
C108 N6 C112 C111 2(2)
Co6 N6 C112 C111 174.5(12)
C108 N6 C112 C113 178.5(12)
Co6 N6 C112 C113 -9.2(16)
N4 C94 C95 C96 -3(3)
C94 N4 C98 C97 3(3)
Co4 N4 C98 C97 -173.2(16)
C94 N4 C98 C99 -178.0(17)
Co4 N4 C98 C99 6(2)
Co6 O6 C113 C112 -9.7(13)
Co6 O6 C113 C114 113.4(10)
N6 C112 C113 O6 12.2(16)
C111 C112 C113 O6 -171.5(13)
N6 C112 C113 C114 -109.0(15)
C111 C112 C113 C114 67.4(18)
N6 C108 C109 C110 5(3)
C115 N7 C119 C118 -3(3)
Co7 N7 C119 C118 168.1(13)
C115 N7 C119 C120 178.9(16)
Co7 N7 C119 C120 -10(2)
N13 Co3 N3 C87 -39(3)
O3 Co3 N3 C87 139(3)
O71 Co3 N3 C87 50(3)
N23 Co3 N3 C87 -132(3)
N13 Co3 N3 C91 -155(2)
O3 Co3 N3 C91 22(2)
O71 Co3 N3 C91 -67(2)
N23 Co3 N3 C91 111(2)
Co7 O7 C120 C119 6.0(15)
Co7 O7 C120 C121 130.7(12)
N7 C119 C120 O7 3(2)
C118 C119 C120 O7 -175.4(14)
N7 C119 C120 C121 -119.9(16)
C118 C119 C120 C121 62(2)
C119 N7 C115 C116 5(3)
Co7 N7 C115 C116 -166.0(15)
C117 C116 C115 N7 -3(3)
O2 Co2 N2 C80 178.7(17)
N22 Co2 N2 C80 170(2)
N12 Co2 N2 C80 5.0(16)
N52 Co2 N2 C80 -89.7(16)
O70 Co2 N2 C80 90.2(16)
O2 Co2 N2 C84 -12.0(10)
N22 Co2 N2 C84 -21(3)
N12 Co2 N2 C84 174.2(10)
N52 Co2 N2 C84 79.6(10)
O70 Co2 N2 C84 -100.6(10)
O2 Co2 O70 C70 -98.0(15)
N22 Co2 O70 C70 170.9(16)
N12 Co2 O70 C70 73.6(15)
N2 Co2 O70 C70 -20.5(15)
N22 Co2 O2 C85 -169.0(11)
N12 Co2 O2 C85 50(3)
N52 Co2 O2 C85 -75.4(11)
N2 Co2 O2 C85 12.8(11)
O70 Co2 O2 C85 105.7(11)
N6 C112 C111 C110 -1(2)
C113 C112 C111 C110 -176.9(14)
C94 C95 C96 C97 4(3)
N65 Co9 O77 C77 44.4(11)
N55 Co9 O77 C77 -48.7(11)
O9 Co9 O77 C77 -140.1(11)
N9 Co9 O77 C77 143.3(11)
C108 C109 C110 C111 -3(3)
C112 C111 C110 C109 1(3)
C95 C96 C97 C98 -2(3)
N4 C98 C97 C96 -1(3)
C99 C98 C97 C96 179.4(19)
C115 C116 C117 C118 -1(3)
N7 C119 C118 C117 0(3)
C120 C119 C118 C117 177.7(16)
C116 C117 C118 C119 2(3)
Co2 O2 C85 C86 114.9(16)
Co2 O2 C85 C84 -10.3(16)
C84 N2 C80 C81 2(3)
Co2 N2 C80 C81 170.7(16)
C80 N2 C84 C83 -2(2)
Co2 N2 C84 C83 -172.0(14)
C80 N2 C84 C85 -178.6(16)
Co2 N2 C84 C85 10.9(18)
C86 C85 C84 N2 -127.2(19)
O2 C85 C84 N2 -1(2)
C86 C85 C84 C83 56(2)
O2 C85 C84 C83 -178.4(14)
Co4 O4 C99 C100 178.0(17)
Co4 O4 C99 C98 39(2)
N4 C98 C99 O4 -29(2)
C97 C98 C99 O4 151(2)
N4 C98 C99 C100 -164(2)
C97 C98 C99 C100 16(4)
N15 Co5 O73 C73 -58.5(15)
N53 Co5 O73 C73 32.0(15)
N5 Co5 O73 C73 131.8(15)
O5 Co5 O73 C73 -152.2(15)
N65 Co9 N9 C133 -178.2(11)
N45 Co9 N9 C133 -86.3(11)
N55 Co9 N9 C133 27(3)
O9 Co9 N9 C133 5.0(11)
O77 Co9 N9 C133 92.9(11)
N65 Co9 N9 C129 14.4(13)
N45 Co9 N9 C129 106.3(12)
N55 Co9 N9 C129 -140.8(19)
O9 Co9 N9 C129 -162.4(13)
O77 Co9 N9 C129 -74.5(12)
N45 Co9 O9 C134 70.5(11)
N55 Co9 O9 C134 162.7(11)
O77 Co9 O9 C134 -106.7(11)
N9 Co9 O9 C134 -22.1(11)
N15 Co5 O5 C106 168.0(13)
N5 Co5 O5 C106 -17.9(13)
O73 Co5 O5 C106 -102.9(13)
N43 Co5 O5 C106 79.3(13)
Co9 O9 C134 C135 158.1(11)
Co9 O9 C134 C133 32.6(15)
N2 C80 C81 C82 -1(3)
N15 Co5 N5 C105 37(3)
N53 Co5 N5 C105 -172.0(13)
O73 Co5 N5 C105 97.0(14)
O5 Co5 N5 C105 7.5(13)
N43 Co5 N5 C105 -80.0(14)
N15 Co5 N5 C101 -137(2)
N53 Co5 N5 C101 13.8(14)
O73 Co5 N5 C101 -77.3(13)
O5 Co5 N5 C101 -166.8(14)
N43 Co5 N5 C101 105.7(13)
C133 N9 C129 C130 4(2)
Co9 N9 C129 C130 171.1(12)
C131 C130 C129 N9 -5(2)
C80 C81 C82 C83 -1(3)
C105 N5 C101 C102 8(3)
Co5 N5 C101 C102 -178.3(13)
N5 C101 C102 C103 -5(3)
N2 C84 C83 C82 0(3)
C85 C84 C83 C82 177.4(17)
C81 C82 C83 C84 1(3)
Co5 O5 C106 C107 145.8(16)
Co5 O5 C106 C105 24(2)
C101 N5 C105 C104 -9(3)
Co5 N5 C105 C104 176.1(14)
C101 N5 C105 C106 177.7(17)
Co5 N5 C105 C106 3(2)
O5 C106 C105 N5 -18(3)
C107 C106 C105 N5 -137(2)
O5 C106 C105 C104 169.7(18)
C107 C106 C105 C104 50(3)
C129 N9 C133 C132 -2(2)
Co9 N9 C133 C132 -169.9(13)
C129 N9 C133 C134 179.9(13)
Co9 N9 C133 C134 11.7(17)
O9 C134 C133 N9 -28.3(18)
C135 C134 C133 N9 -152.7(14)
O9 C134 C133 C132 153.2(14)
C135 C134 C133 C132 29(2)
N35 Co8 O8 C127 17(3)
N44 Co8 O8 C127 -179.7(13)
N64 Co8 O8 C127 -85.6(13)
N8 Co8 O8 C127 4.5(13)
O76 Co8 O8 C127 92.6(13)
N35 Co8 O76 C76 -123.4(16)
O8 Co8 O76 C76 66.5(16)
N44 Co8 O76 C76 -26.2(16)
N8 Co8 O76 C76 144.3(16)
N35 Co8 N8 C122 2.2(15)
O8 Co8 N8 C122 -179.9(16)
N44 Co8 N8 C122 156(3)
N64 Co8 N8 C122 -91.0(15)
O76 Co8 N8 C122 89.3(15)
N35 Co8 N8 C126 175.0(12)
O8 Co8 N8 C126 -7.2(12)
N44 Co8 N8 C126 -31(4)
N64 Co8 N8 C126 81.7(13)
O76 Co8 N8 C126 -97.9(13)
C122 N8 C126 C125 3(3)
Co8 N8 C126 C125 -170.6(15)
C122 N8 C126 C127 -177.8(16)
Co8 N8 C126 C127 9(2)
C129 C130 C131 C132 4(3)
C126 N8 C122 C123 1(3)
Co8 N8 C122 C123 173.9(15)
C130 C131 C132 C133 -3(3)
N9 C133 C132 C131 1(2)
C134 C133 C132 C131 179.5(15)
Co8 O8 C127 C126 -1(2)
Co8 O8 C127 C128 120.2(16)
N8 C126 C127 O8 -5(2)
C125 C126 C127 O8 174.6(17)
N8 C126 C127 C128 -122(2)
C125 C126 C127 C128 57(3)
N5 C105 C104 C103 9(3)
C106 C105 C104 C103 -179(2)
C105 C104 C103 C102 -5(3)
C101 C102 C103 C104 4(3)
N8 C122 C123 C124 -2(3)
N8 C126 C125 C124 -6(3)
C127 C126 C125 C124 174.3(19)
C122 C123 C124 C125 -2(3)
C126 C125 C124 C123 6(3)
C91 N3 C87 C88 -61(8)
Co3 N3 C87 C88 -176(6)
C89 C88 C87 N3 39(10)
C64 W6 C66 N66 -6(19)
C68 W6 C66 N66 -79(19)
C63 W6 C66 N66 -90(19)
C62 W6 C66 N66 146(18)
C61 W6 C66 N66 5E1(2)
C65 W6 C66 N66 78(18)
C67 W6 C66 N66 -150(19)
C87 C88 C89 C90 1(9)
C88 C89 C90 C91 -2(11)
Co3 O3 C92 C93 98(4)
Co3 O3 C92 C91 -17(3)
C87 N3 C91 C92 175(4)
Co3 N3 C91 C92 -49(4)
C87 N3 C91 C90 35(4)
Co3 N3 C91 C90 170(3)
C93 C92 C91 N3 -99(4)
O3 C92 C91 N3 44(4)
C93 C92 C91 C90 38(5)
O3 C92 C91 C90 -179(3)
C89 C90 C91 N3 -19(8)
C89 C90 C91 C92 -164(6)
